data_4324600
loop_
_publ_author_name
'Stephen M. Mansell'
'Rolfe H. Herber'
'Israel Nowik'
'Douglas H. Ross'
'Christopher A. Russell'
'Duncan F. Wass'

_publ_contact_author
; 
    Dr. Chris Russell 
    School of Chemistry
    University of Bristol
    Cantock's Close
    BS8 1TS Bristol
    UK
;
_publ_contact_author_email
;
Chris.Russell@bristol.ac.uk
;
_publ_contact_author_fax '0117 9290509'
_publ_contact_author_phone '0117 9287655'
_publ_section_title
;
 Coordination Chemistry of N-Heterocyclic Stannylenes: A Combined
 Synthetic and M\"ossbauer Spectroscopy Study
;
_journal_name_full 'Inorganic Chemistry'
_journal_page_first 2252
_journal_page_last 2263
_journal_paper_doi 10.1021/ic101920x
_journal_volume 50
_journal_year 2011
_chemical_formula_moiety 'C35 H40 Fe2 N2 O8 Sn'
_chemical_formula_sum 'C35 H40 Fe2 N2 O8 Sn'
_chemical_formula_weight 847.08
_chemical_name_systematic
; 
 ? 
;
_space_group_IT_number 2
_symmetry_cell_setting triclinic
_symmetry_space_group_name_Hall '-P 1'
_symmetry_space_group_name_H-M 'P -1'
_atom_sites_solution_hydrogens geom
_atom_sites_solution_primary direct
_atom_sites_solution_secondary difmap
_audit_creation_method SHELXL-97
_cell_angle_alpha 61.7630(10)
_cell_angle_beta 89.7080(10)
_cell_angle_gamma 81.8280(10)
_cell_formula_units_Z 8
_cell_length_a 17.6709(5)
_cell_length_b 21.4182(6)
_cell_length_c 22.3233(6)
_cell_measurement_reflns_used 30858
_cell_measurement_temperature 100(2)
_cell_measurement_theta_max 30.213
_cell_measurement_theta_min 2.569
_cell_volume 7349.1(4)
_computing_cell_refinement 'Bruker Apex II'
_computing_data_collection 'Bruker Apex II'
_computing_data_reduction 'Bruker SAINT'
_computing_molecular_graphics 'Bruker ShelXTL'
_computing_publication_material 'Bruker ShelXTL'
_computing_structure_refinement 'SHELXL-97 (Sheldrick, 1997)'
_computing_structure_solution 'SHELXS-97 (Sheldrick, 1990)'
_diffrn_ambient_temperature 100(2)
_diffrn_measured_fraction_theta_full 0.997
_diffrn_measured_fraction_theta_max 0.997
_diffrn_measurement_device_type 'CCD area detector'
_diffrn_measurement_method 'omega and phi scans'
_diffrn_radiation_monochromator graphite
_diffrn_radiation_source 'fine-focus sealed tube'
_diffrn_radiation_type MoK\a
_diffrn_radiation_wavelength 0.71073
_diffrn_reflns_av_R_equivalents 0.0419
_diffrn_reflns_av_sigmaI/netI 0.0440
_diffrn_reflns_limit_h_max 22
_diffrn_reflns_limit_h_min -22
_diffrn_reflns_limit_k_max 27
_diffrn_reflns_limit_k_min -27
_diffrn_reflns_limit_l_max 28
_diffrn_reflns_limit_l_min -28
_diffrn_reflns_number 152337
_diffrn_reflns_theta_full 27.48
_diffrn_reflns_theta_max 27.48
_diffrn_reflns_theta_min 1.04
_diffrn_standards_number 0
_exptl_absorpt_coefficient_mu 1.504
_exptl_absorpt_correction_T_max 0.93961
_exptl_absorpt_correction_T_min 0.810495
_exptl_absorpt_correction_type multi-scan
_exptl_absorpt_process_details 'SADABS-2008/1 - Bruker AXS'
_exptl_crystal_colour Red
_exptl_crystal_density_diffrn 1.531
_exptl_crystal_description Block
_exptl_crystal_F_000 3440
_exptl_crystal_size_max 0.21
_exptl_crystal_size_mid 0.14
_exptl_crystal_size_min 0.04
_refine_diff_density_max 0.907
_refine_diff_density_min -0.603
_refine_diff_density_rms 0.079
_refine_ls_extinction_method none
_refine_ls_goodness_of_fit_ref 1.035
_refine_ls_hydrogen_treatment constr
_refine_ls_matrix_type full
_refine_ls_number_parameters 1761
_refine_ls_number_reflns 33588
_refine_ls_number_restraints 0
_refine_ls_restrained_S_all 1.035
_refine_ls_R_factor_all 0.0641
_refine_ls_R_factor_gt 0.0319
_refine_ls_shift/su_max 0.003
_refine_ls_shift/su_mean 0.000
_refine_ls_structure_factor_coef Fsqd
_refine_ls_weighting_details 'calc w=1/[\s^2^(Fo^2^)+(0.0321P)^2^+0.0000P] where P=(Fo^2^+2Fc^2^)/3'
_refine_ls_weighting_scheme calc
_refine_ls_wR_factor_gt 0.0690
_refine_ls_wR_factor_ref 0.0788
_reflns_number_gt 22372
_reflns_number_total 33588
_reflns_threshold_expression >2sigma(I)
_cod_data_source_file ic101920x_si_001_5.cif
_cod_data_source_block 7
_cod_database_code 4324600

loop_
_symmetry_equiv_pos_as_xyz
'x, y, z'
'-x, -y, -z'

loop_
_atom_site_label
_atom_site_type_symbol
_atom_site_fract_x
_atom_site_fract_y
_atom_site_fract_z
_atom_site_U_iso_or_equiv
_atom_site_adp_type
_atom_site_occupancy
_atom_site_symmetry_multiplicity
_atom_site_calc_flag
_atom_site_refinement_flags
Sn1 Sn 0.248783(10) 0.278364(9) 0.356218(8) 0.01656(5) Uani 1 1 d .
N1 N 0.23405(12) 0.19040(11) 0.34823(10) 0.0195(5) Uani 1 1 d .
N2 N 0.14220(12) 0.33475(11) 0.31655(10) 0.0188(5) Uani 1 1 d .
Fe1 Fe 0.31413(2) 0.27272(2) 0.461956(18) 0.02056(9) Uani 1 1 d .
Fe2 Fe 0.37418(2) 0.33153(2) 0.330606(19) 0.02179(9) Uani 1 1 d .
C1 C 0.29328(14) 0.12913(13) 0.36951(12) 0.0187(6) Uani 1 1 d .
C2 C 0.29915(16) 0.07452(14) 0.43800(13) 0.0230(6) Uani 1 1 d .
C3 C 0.35815(16) 0.01612(14) 0.45939(14) 0.0277(7) Uani 1 1 d .
H3 H 0.3635 -0.0204 0.5056 0.033 Uiso 1 1 calc R
C4 C 0.40880(17) 0.01070(15) 0.41427(14) 0.0313(7) Uani 1 1 d .
H4 H 0.4490 -0.0291 0.4297 0.038 Uiso 1 1 calc R
C5 C 0.40119(15) 0.06280(14) 0.34685(14) 0.0258(6) Uani 1 1 d .
H5 H 0.4358 0.0579 0.3160 0.031 Uiso 1 1 calc R
C6 C 0.34367(15) 0.12257(14) 0.32301(12) 0.0205(6) Uani 1 1 d .
C7 C 0.24057(17) 0.07745(15) 0.48744(13) 0.0285(7) Uani 1 1 d .
H7 H 0.2266 0.1288 0.4764 0.034 Uiso 1 1 calc R
C8 C 0.26905(19) 0.03477(16) 0.56264(13) 0.0400(8) Uani 1 1 d .
H8A H 0.2763 -0.0167 0.5769 0.060 Uiso 1 1 calc R
H8B H 0.2312 0.0454 0.5901 0.060 Uiso 1 1 calc R
H8C H 0.3179 0.0482 0.5692 0.060 Uiso 1 1 calc R
C9 C 0.16714(17) 0.05244(15) 0.47616(14) 0.0341(7) Uani 1 1 d .
H9A H 0.1787 0.0018 0.4873 0.051 Uiso 1 1 calc R
H9B H 0.1475 0.0815 0.4284 0.051 Uiso 1 1 calc R
H9C H 0.1285 0.0580 0.5056 0.051 Uiso 1 1 calc R
C10 C 0.33491(16) 0.17710(14) 0.24749(13) 0.0243(6) Uani 1 1 d .
H10 H 0.3013 0.2215 0.2418 0.029 Uiso 1 1 calc R
C11 C 0.41047(16) 0.19811(15) 0.21615(14) 0.0329(7) Uani 1 1 d .
H11A H 0.4368 0.2165 0.2416 0.049 Uiso 1 1 calc R
H11B H 0.4000 0.2354 0.1685 0.049 Uiso 1 1 calc R
H11C H 0.4430 0.1559 0.2183 0.049 Uiso 1 1 calc R
C12 C 0.29524(17) 0.14736(16) 0.20714(13) 0.0349(8) Uani 1 1 d .
H12A H 0.3293 0.1062 0.2087 0.052 Uiso 1 1 calc R
H12B H 0.2838 0.1849 0.1596 0.052 Uiso 1 1 calc R
H12C H 0.2474 0.1321 0.2275 0.052 Uiso 1 1 calc R
C13 C 0.11973(14) 0.40615(14) 0.30629(13) 0.0198(6) Uani 1 1 d .
C14 C 0.08170(15) 0.41699(16) 0.35708(14) 0.0268(7) Uani 1 1 d .
C15 C 0.06398(16) 0.48674(17) 0.34796(16) 0.0344(8) Uani 1 1 d .
H15 H 0.0394 0.4944 0.3824 0.041 Uiso 1 1 calc R
C16 C 0.08154(16) 0.54480(16) 0.28987(16) 0.0337(8) Uani 1 1 d .
H16 H 0.0713 0.5916 0.2854 0.040 Uiso 1 1 calc R
C17 C 0.11405(15) 0.53440(15) 0.23823(15) 0.0293(7) Uani 1 1 d .
H17 H 0.1237 0.5748 0.1974 0.035 Uiso 1 1 calc R
C18 C 0.13297(15) 0.46616(15) 0.24479(13) 0.0234(6) Uani 1 1 d .
C19 C 0.05451(17) 0.35590(17) 0.41852(14) 0.0348(8) Uani 1 1 d .
H19 H 0.0853 0.3099 0.4252 0.042 Uiso 1 1 calc R
C20 C 0.06269(18) 0.35970(19) 0.48471(15) 0.0478(9) Uani 1 1 d .
H20A H 0.1157 0.3642 0.4927 0.072 Uiso 1 1 calc R
H20B H 0.0496 0.3159 0.5227 0.072 Uiso 1 1 calc R
H20C H 0.0281 0.4015 0.4812 0.072 Uiso 1 1 calc R
C21 C -0.0307(2) 0.3539(2) 0.40511(17) 0.0632(12) Uani 1 1 d .
H21A H -0.0613 0.4006 0.3934 0.095 Uiso 1 1 calc R
H21B H -0.0489 0.3166 0.4462 0.095 Uiso 1 1 calc R
H21C H -0.0359 0.3434 0.3673 0.095 Uiso 1 1 calc R
C22 C 0.16026(16) 0.45898(15) 0.18330(13) 0.0282(7) Uani 1 1 d .
H22 H 0.1854 0.4083 0.1994 0.034 Uiso 1 1 calc R
C23 C 0.21694(17) 0.50909(15) 0.14277(15) 0.0385(8) Uani 1 1 d .
H23A H 0.1917 0.5591 0.1234 0.058 Uiso 1 1 calc R
H23B H 0.2340 0.4991 0.1059 0.058 Uiso 1 1 calc R
H23C H 0.2613 0.5011 0.1731 0.058 Uiso 1 1 calc R
C24 C 0.08890(17) 0.47475(16) 0.13498(14) 0.0386(8) Uani 1 1 d .
H24A H 0.0530 0.4419 0.1598 0.058 Uiso 1 1 calc R
H24B H 0.1050 0.4679 0.0961 0.058 Uiso 1 1 calc R
H24C H 0.0638 0.5244 0.1185 0.058 Uiso 1 1 calc R
C25 C 0.16770(14) 0.19233(14) 0.30704(13) 0.0246(6) Uani 1 1 d .
H25A H 0.1618 0.1426 0.3190 0.030 Uiso 1 1 calc R
H25B H 0.1778 0.2175 0.2582 0.030 Uiso 1 1 calc R
C26 C 0.09396(15) 0.22955(15) 0.31777(15) 0.0296(7) Uani 1 1 d .
H26A H 0.0888 0.2099 0.3674 0.036 Uiso 1 1 calc R
H26B H 0.0505 0.2184 0.2987 0.036 Uiso 1 1 calc R
C27 C 0.08837(16) 0.31006(14) 0.28567(15) 0.0301(7) Uani 1 1 d .
H27A H 0.0974 0.3292 0.2367 0.036 Uiso 1 1 calc R
H27B H 0.0355 0.3306 0.2887 0.036 Uiso 1 1 calc R
C28 C 0.37235(16) 0.18781(16) 0.48283(13) 0.0261(7) Uani 1 1 d .
C29 C 0.26259(16) 0.36054(16) 0.44173(14) 0.0265(7) Uani 1 1 d .
C30 C 0.24599(16) 0.22876(15) 0.52025(14) 0.0271(7) Uani 1 1 d .
C31 C 0.38971(16) 0.29103(15) 0.50304(14) 0.0283(7) Uani 1 1 d .
C32 C 0.42857(15) 0.24456(16) 0.35173(14) 0.0259(7) Uani 1 1 d .
C33 C 0.32212(16) 0.41829(16) 0.31295(14) 0.0287(7) Uani 1 1 d .
C34 C 0.37111(17) 0.35789(16) 0.24171(15) 0.0325(7) Uani 1 1 d .
C35 C 0.45764(16) 0.35347(15) 0.35874(13) 0.0269(7) Uani 1 1 d .
O1 O 0.41163(11) 0.13363(11) 0.50147(10) 0.0332(5) Uani 1 1 d .
O2 O 0.23393(12) 0.41477(11) 0.43506(11) 0.0391(6) Uani 1 1 d .
O3 O 0.20404(12) 0.20064(11) 0.55983(10) 0.0375(5) Uani 1 1 d .
O4 O 0.43659(12) 0.30238(11) 0.52960(11) 0.0423(6) Uani 1 1 d .
O5 O 0.46874(11) 0.19289(11) 0.36298(10) 0.0340(5) Uani 1 1 d .
O6 O 0.29434(12) 0.47469(11) 0.30020(11) 0.0393(6) Uani 1 1 d .
O7 O 0.36994(13) 0.37534(12) 0.18463(10) 0.0480(6) Uani 1 1 d .
O8 O 0.51069(12) 0.36719(11) 0.37560(10) 0.0382(5) Uani 1 1 d .
Sn2 Sn 0.740811(10) 0.685727(9) 0.134772(8) 0.01773(5) Uani 1 1 d .
N3 N 0.75751(12) 0.58549(11) 0.14429(11) 0.0230(5) Uani 1 1 d .
N4 N 0.84016(12) 0.67406(11) 0.18725(11) 0.0228(5) Uani 1 1 d .
Fe3 Fe 0.69017(2) 0.80041(2) 0.023307(18) 0.02209(9) Uani 1 1 d .
Fe4 Fe 0.61172(2) 0.75012(2) 0.145770(19) 0.02324(9) Uani 1 1 d .
C36 C 0.70322(15) 0.56112(13) 0.11546(13) 0.0209(6) Uani 1 1 d .
C37 C 0.71114(15) 0.57285(14) 0.04804(13) 0.0228(6) Uani 1 1 d .
C38 C 0.65818(16) 0.54963(14) 0.01982(14) 0.0266(7) Uani 1 1 d .
H38 H 0.6618 0.5582 -0.0258 0.032 Uiso 1 1 calc R
C39 C 0.60113(16) 0.51472(15) 0.05697(14) 0.0288(7) Uani 1 1 d .
H39 H 0.5654 0.4998 0.0367 0.035 Uiso 1 1 calc R
C40 C 0.59545(15) 0.50118(14) 0.12328(14) 0.0279(7) Uani 1 1 d .
H40 H 0.5565 0.4758 0.1487 0.033 Uiso 1 1 calc R
C41 C 0.64587(15) 0.52403(14) 0.15426(13) 0.0229(6) Uani 1 1 d .
C42 C 0.77695(16) 0.60687(15) 0.00793(14) 0.0289(7) Uani 1 1 d .
H42 H 0.7875 0.6440 0.0204 0.035 Uiso 1 1 calc R
C43 C 0.84988(17) 0.55063(17) 0.02809(16) 0.0392(8) Uani 1 1 d .
H43A H 0.8408 0.5127 0.0175 0.059 Uiso 1 1 calc R
H43B H 0.8632 0.5297 0.0771 0.059 Uiso 1 1 calc R
H43C H 0.8922 0.5737 0.0026 0.059 Uiso 1 1 calc R
C44 C 0.76127(19) 0.64391(16) -0.06963(14) 0.0410(8) Uani 1 1 d .
H44A H 0.7590 0.6076 -0.0843 0.061 Uiso 1 1 calc R
H44B H 0.8025 0.6713 -0.0916 0.061 Uiso 1 1 calc R
H44C H 0.7123 0.6765 -0.0827 0.061 Uiso 1 1 calc R
C45 C 0.63846(16) 0.50601(15) 0.22870(14) 0.0284(7) Uani 1 1 d .
H45 H 0.6692 0.5364 0.2385 0.034 Uiso 1 1 calc R
C46 C 0.67137(18) 0.42653(15) 0.27656(14) 0.0371(8) Uani 1 1 d .
H46A H 0.6398 0.3957 0.2702 0.056 Uiso 1 1 calc R
H46B H 0.6713 0.4172 0.3240 0.056 Uiso 1 1 calc R
H46C H 0.7240 0.4162 0.2659 0.056 Uiso 1 1 calc R
C47 C 0.55603(17) 0.51985(16) 0.24614(15) 0.0419(8) Uani 1 1 d .
H47A H 0.5325 0.5690 0.2140 0.063 Uiso 1 1 calc R
H47B H 0.5562 0.5135 0.2926 0.063 Uiso 1 1 calc R
H47C H 0.5266 0.4859 0.2430 0.063 Uiso 1 1 calc R
C48 C 0.86087(15) 0.73037(14) 0.19818(13) 0.0237(6) Uani 1 1 d .
C49 C 0.90383(15) 0.78005(15) 0.14905(15) 0.0296(7) Uani 1 1 d .
C50 C 0.92312(17) 0.83468(16) 0.15906(17) 0.0385(8) Uani 1 1 d .
H50 H 0.9515 0.8683 0.1264 0.046 Uiso 1 1 calc R
C51 C 0.90228(17) 0.84164(15) 0.21511(18) 0.0413(9) Uani 1 1 d .
H51 H 0.9150 0.8807 0.2200 0.050 Uiso 1 1 calc R
C52 C 0.86272(18) 0.79205(16) 0.26500(16) 0.0367(8) Uani 1 1 d .
H52 H 0.8497 0.7967 0.3042 0.044 Uiso 1 1 calc R
C53 C 0.84218(16) 0.73542(15) 0.25723(14) 0.0290(7) Uani 1 1 d .
C54 C 0.93141(17) 0.77074(17) 0.08879(15) 0.0384(8) Uani 1 1 d .
H54 H 0.8907 0.7520 0.0739 0.046 Uiso 1 1 calc R
C55 C 1.00459(19) 0.7141(2) 0.11099(19) 0.0644(12) Uani 1 1 d .
H55A H 1.0455 0.7308 0.1264 0.097 Uiso 1 1 calc R
H55B H 1.0208 0.7070 0.0723 0.097 Uiso 1 1 calc R
H55C H 0.9940 0.6687 0.1483 0.097 Uiso 1 1 calc R
C56 C 0.9462(2) 0.84025(19) 0.02705(17) 0.0615(11) Uani 1 1 d .
H56A H 0.9013 0.8775 0.0154 0.092 Uiso 1 1 calc R
H56B H 0.9559 0.8315 -0.0118 0.092 Uiso 1 1 calc R
H56C H 0.9909 0.8562 0.0381 0.092 Uiso 1 1 calc R
C57 C 0.80654(19) 0.67792(17) 0.31518(14) 0.0398(8) Uani 1 1 d .
H57 H 0.7833 0.6498 0.2970 0.048 Uiso 1 1 calc R
C58 C 0.8709(2) 0.62675(19) 0.36990(16) 0.0661(12) Uani 1 1 d .
H58A H 0.9097 0.6068 0.3494 0.099 Uiso 1 1 calc R
H58B H 0.8493 0.5876 0.4067 0.099 Uiso 1 1 calc R
H58C H 0.8946 0.6533 0.3884 0.099 Uiso 1 1 calc R
C59 C 0.7439(2) 0.7066(2) 0.34782(17) 0.0613(11) Uani 1 1 d .
H59A H 0.7661 0.7322 0.3682 0.092 Uiso 1 1 calc R
H59B H 0.7222 0.6664 0.3833 0.092 Uiso 1 1 calc R
H59C H 0.7034 0.7395 0.3129 0.092 Uiso 1 1 calc R
C60 C 0.81607(16) 0.52836(15) 0.19348(15) 0.0340(8) Uani 1 1 d .
H60A H 0.8272 0.4902 0.1801 0.041 Uiso 1 1 calc R
H60B H 0.7952 0.5070 0.2390 0.041 Uiso 1 1 calc R
C61 C 0.88916(16) 0.55330(15) 0.19874(16) 0.0343(8) Uani 1 1 d .
H61A H 0.9281 0.5106 0.2262 0.041 Uiso 1 1 calc R
H61B H 0.9073 0.5785 0.1524 0.041 Uiso 1 1 calc R
C62 C 0.88464(17) 0.60202(16) 0.22961(16) 0.0390(8) Uani 1 1 d .
H62A H 0.8614 0.5791 0.2739 0.047 Uiso 1 1 calc R
H62B H 0.9374 0.6074 0.2390 0.047 Uiso 1 1 calc R
C63 C 0.63874(16) 0.75036(15) -0.00467(13) 0.0254(7) Uani 1 1 d .
C64 C 0.73731(16) 0.85362(15) 0.05014(15) 0.0301(7) Uani 1 1 d .
C65 C 0.76797(17) 0.79572(15) -0.02539(14) 0.0289(7) Uani 1 1 d .
C66 C 0.62113(16) 0.88045(16) -0.02793(15) 0.0325(7) Uani 1 1 d .
C67 C 0.56046(16) 0.70267(15) 0.11411(14) 0.0267(7) Uani 1 1 d .
C68 C 0.66127(17) 0.80343(16) 0.17056(15) 0.0340(7) Uani 1 1 d .
C69 C 0.60455(16) 0.68624(16) 0.23281(15) 0.0303(7) Uani 1 1 d .
C70 C 0.53133(17) 0.82317(16) 0.11429(14) 0.0309(7) Uani 1 1 d .
O9 O 0.60546(11) 0.72403(11) -0.02800(10) 0.0330(5) Uani 1 1 d .
O10 O 0.76605(12) 0.89202(11) 0.06071(11) 0.0415(6) Uani 1 1 d .
O11 O 0.81774(11) 0.79450(11) -0.05822(10) 0.0402(6) Uani 1 1 d .
O12 O 0.58051(12) 0.93167(11) -0.06182(12) 0.0508(7) Uani 1 1 d .
O13 O 0.52358(11) 0.67497(11) 0.09559(10) 0.0328(5) Uani 1 1 d .
O14 O 0.68618(13) 0.83938(12) 0.18716(12) 0.0477(6) Uani 1 1 d .
O15 O 0.59950(12) 0.64607(11) 0.28872(10) 0.0412(6) Uani 1 1 d .
O16 O 0.48158(12) 0.86923(11) 0.09637(11) 0.0454(6) Uani 1 1 d .
Sn3 Sn 0.751190(10) 0.187143(9) 0.132754(8) 0.01676(5) Uani 1 1 d .
N5 N 0.84992(12) 0.18087(12) 0.18326(10) 0.0213(5) Uani 1 1 d .
N6 N 0.77383(12) 0.08800(11) 0.14107(11) 0.0239(5) Uani 1 1 d .
Fe5 Fe 0.62109(2) 0.24604(2) 0.145973(18) 0.02053(9) Uani 1 1 d .
Fe6 Fe 0.69542(2) 0.30072(2) 0.021082(18) 0.02157(9) Uani 1 1 d .
C71 C 0.86556(14) 0.23513(14) 0.19918(13) 0.0191(6) Uani 1 1 d .
C72 C 0.84142(15) 0.23284(14) 0.26065(13) 0.0209(6) Uani 1 1 d .
C73 C 0.85583(15) 0.28620(15) 0.27589(14) 0.0279(7) Uani 1 1 d .
H73 H 0.8398 0.2848 0.3171 0.033 Uiso 1 1 calc R
C74 C 0.89298(16) 0.34098(15) 0.23198(15) 0.0320(7) Uani 1 1 d .
H74 H 0.9004 0.3782 0.2421 0.038 Uiso 1 1 calc R
C75 C 0.91930(15) 0.34198(15) 0.17372(15) 0.0295(7) Uani 1 1 d .
H75 H 0.9465 0.3792 0.1447 0.035 Uiso 1 1 calc R
C76 C 0.90716(15) 0.28972(15) 0.15598(13) 0.0262(7) Uani 1 1 d .
C77 C 0.80535(16) 0.17045(15) 0.31261(13) 0.0286(7) Uani 1 1 d .
H77 H 0.7769 0.1521 0.2872 0.034 Uiso 1 1 calc R
C78 C 0.86950(19) 0.10971(17) 0.35905(15) 0.0498(10) Uani 1 1 d .
H78A H 0.8994 0.1267 0.3837 0.075 Uiso 1 1 calc R
H78B H 0.9031 0.0953 0.3312 0.075 Uiso 1 1 calc R
H78C H 0.8468 0.0685 0.3918 0.075 Uiso 1 1 calc R
C79 C 0.74898(18) 0.18939(17) 0.35550(15) 0.0399(8) Uani 1 1 d .
H79A H 0.7770 0.1989 0.3873 0.060 Uiso 1 1 calc R
H79B H 0.7212 0.1492 0.3812 0.060 Uiso 1 1 calc R
H79C H 0.7124 0.2322 0.3256 0.060 Uiso 1 1 calc R
C80 C 0.94404(17) 0.28808(17) 0.09493(15) 0.0380(8) Uani 1 1 d .
H80 H 0.9184 0.2566 0.0825 0.046 Uiso 1 1 calc R
C81 C 1.02908(18) 0.2554(2) 0.11540(19) 0.0633(12) Uani 1 1 d .
H81A H 1.0545 0.2847 0.1294 0.095 Uiso 1 1 calc R
H81B H 1.0537 0.2541 0.0765 0.095 Uiso 1 1 calc R
H81C H 1.0333 0.2065 0.1534 0.095 Uiso 1 1 calc R
C82 C 0.93967(19) 0.36163(18) 0.03215(15) 0.0508(10) Uani 1 1 d .
H82A H 0.8861 0.3849 0.0197 0.076 Uiso 1 1 calc R
H82B H 0.9610 0.3559 -0.0059 0.076 Uiso 1 1 calc R
H82C H 0.9691 0.3914 0.0423 0.076 Uiso 1 1 calc R
C83 C 0.72179(16) 0.06323(14) 0.11026(13) 0.0237(6) Uani 1 1 d .
C84 C 0.66222(17) 0.02974(14) 0.14815(14) 0.0281(7) Uani 1 1 d .
C85 C 0.60970(17) 0.00841(15) 0.11708(15) 0.0316(7) Uani 1 1 d .
H85 H 0.5685 -0.0137 0.1417 0.038 Uiso 1 1 calc R
C86 C 0.61693(17) 0.01897(15) 0.05165(15) 0.0331(8) Uani 1 1 d .
H86 H 0.5801 0.0053 0.0311 0.040 Uiso 1 1 calc R
C87 C 0.67767(17) 0.04938(14) 0.01555(14) 0.0300(7) Uani 1 1 d .
H87 H 0.6828 0.0553 -0.0291 0.036 Uiso 1 1 calc R
C88 C 0.73170(16) 0.07159(14) 0.04427(14) 0.0272(7) Uani 1 1 d .
C89 C 0.65457(18) 0.01298(16) 0.22189(14) 0.0350(8) Uani 1 1 d .
H89 H 0.6748 0.0513 0.2276 0.042 Uiso 1 1 calc R
C90 C 0.7050(2) -0.0591(2) 0.27000(16) 0.0793(15) Uani 1 1 d .
H90A H 0.6872 -0.0979 0.2651 0.119 Uiso 1 1 calc R
H90B H 0.7013 -0.0683 0.3172 0.119 Uiso 1 1 calc R
H90C H 0.7584 -0.0569 0.2582 0.119 Uiso 1 1 calc R
C91 C 0.57302(19) 0.01156(18) 0.24419(17) 0.0523(10) Uani 1 1 d .
H91A H 0.5400 0.0557 0.2117 0.078 Uiso 1 1 calc R
H91B H 0.5724 0.0080 0.2896 0.078 Uiso 1 1 calc R
H91C H 0.5541 -0.0300 0.2457 0.078 Uiso 1 1 calc R
C92 C 0.80006(17) 0.09998(15) 0.00538(14) 0.0319(7) Uani 1 1 d .
H92 H 0.8211 0.1284 0.0244 0.038 Uiso 1 1 calc R
C93 C 0.86345(17) 0.03647(17) 0.01693(16) 0.0433(8) Uani 1 1 d .
H93A H 0.8452 0.0089 -0.0032 0.065 Uiso 1 1 calc R
H93B H 0.8757 0.0052 0.0660 0.065 Uiso 1 1 calc R
H93C H 0.9095 0.0551 -0.0047 0.065 Uiso 1 1 calc R
C94 C 0.78294(19) 0.14834(17) -0.07112(14) 0.0444(9) Uani 1 1 d .
H94A H 0.7696 0.1198 -0.0921 0.067 Uiso 1 1 calc R
H94B H 0.8283 0.1699 -0.0911 0.067 Uiso 1 1 calc R
H94C H 0.7399 0.1864 -0.0793 0.067 Uiso 1 1 calc R
C95 C 0.91441(17) 0.12350(16) 0.19733(16) 0.0397(8) Uani 1 1 d .
H95A H 0.9497 0.1195 0.2337 0.048 Uiso 1 1 calc R
H95B H 0.9430 0.1368 0.1558 0.048 Uiso 1 1 calc R
C96 C 0.89091(17) 0.05205(15) 0.21876(16) 0.0366(8) Uani 1 1 d .
H96A H 0.9375 0.0152 0.2364 0.044 Uiso 1 1 calc R
H96B H 0.8577 0.0418 0.2571 0.044 Uiso 1 1 calc R
C97 C 0.84993(19) 0.04321(17) 0.16612(18) 0.0511(10) Uani 1 1 d .
H97A H 0.8821 0.0548 0.1269 0.061 Uiso 1 1 calc R
H97B H 0.8437 -0.0078 0.1852 0.061 Uiso 1 1 calc R
C98 C 0.66769(16) 0.29902(16) 0.17380(14) 0.0288(7) Uani 1 1 d .
C99 C 0.57088(15) 0.19790(15) 0.11446(13) 0.0236(6) Uani 1 1 d .
C100 C 0.61109(15) 0.18228(15) 0.23257(14) 0.0273(7) Uani 1 1 d .
C101 C 0.54107(16) 0.32009(15) 0.11066(13) 0.0259(7) Uani 1 1 d .
C102 C 0.73508(16) 0.35650(15) 0.04948(14) 0.0297(7) Uani 1 1 d .
C103 C 0.64679(16) 0.24829(15) -0.00625(13) 0.0268(7) Uani 1 1 d .
C104 C 0.77868(17) 0.29236(15) -0.02134(14) 0.0282(7) Uani 1 1 d .
C105 C 0.62898(17) 0.38067(16) -0.03657(15) 0.0346(8) Uani 1 1 d .
O17 O 0.68984(12) 0.33388(11) 0.19355(11) 0.0405(6) Uani 1 1 d .
O18 O 0.53368(11) 0.16995(10) 0.09624(10) 0.0312(5) Uani 1 1 d .
O19 O 0.60390(12) 0.14240(11) 0.28811(10) 0.0367(5) Uani 1 1 d .
O20 O 0.49200(11) 0.36625(11) 0.09083(10) 0.0376(5) Uani 1 1 d .
O21 O 0.75847(12) 0.39603(11) 0.06233(11) 0.0417(6) Uani 1 1 d .
O22 O 0.61535(11) 0.21989(11) -0.02821(10) 0.0333(5) Uani 1 1 d .
O23 O 0.83146(12) 0.28885(12) -0.04996(11) 0.0425(6) Uani 1 1 d .
O24 O 0.59187(13) 0.43142(12) -0.07461(12) 0.0565(7) Uani 1 1 d .
Sn4 Sn 0.757131(10) 0.223928(9) 0.636377(8) 0.01664(5) Uani 1 1 d .
N7 N 0.86396(11) 0.16690(11) 0.67356(10) 0.0200(5) Uani 1 1 d .
N8 N 0.77400(12) 0.31131(11) 0.64481(10) 0.0206(5) Uani 1 1 d .
Fe7 Fe 0.68750(2) 0.23164(2) 0.531746(18) 0.01999(9) Uani 1 1 d .
Fe8 Fe 0.63196(2) 0.16985(2) 0.664857(19) 0.02199(9) Uani 1 1 d .
C106 C 0.88544(14) 0.09606(14) 0.68167(13) 0.0199(6) Uani 1 1 d .
C107 C 0.92047(15) 0.08795(15) 0.62854(14) 0.0259(7) Uani 1 1 d .
C108 C 0.93760(16) 0.01904(17) 0.63534(16) 0.0355(8) Uani 1 1 d .
H108 H 0.9609 0.0128 0.5997 0.043 Uiso 1 1 calc R
C109 C 0.92128(17) -0.03983(17) 0.69276(17) 0.0378(8) Uani 1 1 d .
H109 H 0.9306 -0.0859 0.6955 0.045 Uiso 1 1 calc R
C110 C 0.89154(16) -0.03217(15) 0.74615(16) 0.0328(8) Uani 1 1 d .
H110 H 0.8828 -0.0736 0.7864 0.039 Uiso 1 1 calc R
C111 C 0.87379(15) 0.03494(15) 0.74271(14) 0.0253(6) Uani 1 1 d .
C112 C 0.94593(17) 0.15034(17) 0.56664(15) 0.0366(8) Uani 1 1 d .
H112 H 0.9143 0.1957 0.5608 0.044 Uiso 1 1 calc R
C113 C 1.03053(19) 0.1539(2) 0.57914(17) 0.0593(11) Uani 1 1 d .
H11D H 1.0353 0.1663 0.6158 0.089 Uiso 1 1 calc R
H11E H 1.0484 0.1905 0.5373 0.089 Uiso 1 1 calc R
H11F H 1.0617 0.1071 0.5922 0.089 Uiso 1 1 calc R
C114 C 0.93648(18) 0.14695(19) 0.50031(15) 0.0489(9) Uani 1 1 d .
H11G H 0.9725 0.1066 0.5025 0.073 Uiso 1 1 calc R
H11H H 0.9469 0.1918 0.4619 0.073 Uiso 1 1 calc R
H11I H 0.8839 0.1403 0.4940 0.073 Uiso 1 1 calc R
C115 C 0.85025(16) 0.04020(16) 0.80589(14) 0.0311(7) Uani 1 1 d .
H115 H 0.8258 0.0907 0.7914 0.037 Uiso 1 1 calc R
C116 C 0.92313(17) 0.02283(17) 0.85267(15) 0.0422(8) Uani 1 1 d .
H11J H 0.9451 -0.0279 0.8709 0.063 Uiso 1 1 calc R
H11K H 0.9097 0.0326 0.8904 0.063 Uiso 1 1 calc R
H11L H 0.9607 0.0528 0.8263 0.063 Uiso 1 1 calc R
C117 C 0.79367(18) -0.01011(16) 0.84712(15) 0.0424(9) Uani 1 1 d .
H11M H 0.7488 -0.0019 0.8172 0.064 Uiso 1 1 calc R
H11N H 0.7775 -0.0004 0.8844 0.064 Uiso 1 1 calc R
H11O H 0.8187 -0.0601 0.8660 0.064 Uiso 1 1 calc R
C118 C 0.71402(15) 0.37158(14) 0.62633(13) 0.0202(6) Uani 1 1 d .
C119 C 0.70586(16) 0.42752(14) 0.55827(13) 0.0250(6) Uani 1 1 d .
C120 C 0.64640(17) 0.48465(15) 0.53997(14) 0.0287(7) Uani 1 1 d .
H120 H 0.6394 0.5222 0.4942 0.034 Uiso 1 1 calc R
C121 C 0.59734(16) 0.48780(15) 0.58721(14) 0.0307(7) Uani 1 1 d .
H121 H 0.5562 0.5266 0.5735 0.037 Uiso 1 1 calc R
C122 C 0.60792(15) 0.43477(14) 0.65414(14) 0.0255(6) Uani 1 1 d .
H122 H 0.5750 0.4383 0.6866 0.031 Uiso 1 1 calc R
C123 C 0.66618(15) 0.37602(14) 0.67502(13) 0.0223(6) Uani 1 1 d .
C124 C 0.76205(17) 0.42678(16) 0.50645(14) 0.0319(7) Uani 1 1 d .
H124 H 0.7748 0.3761 0.5150 0.038 Uiso 1 1 calc R
C125 C 0.83699(17) 0.44998(16) 0.51741(15) 0.0395(8) Uani 1 1 d .
H12D H 0.8718 0.4512 0.4827 0.059 Uiso 1 1 calc R
H12E H 0.8613 0.4156 0.5628 0.059 Uiso 1 1 calc R
H12F H 0.8257 0.4978 0.5138 0.059 Uiso 1 1 calc R
C126 C 0.7315(2) 0.47350(17) 0.43148(14) 0.0457(9) Uani 1 1 d .
H12G H 0.6817 0.4617 0.4248 0.069 Uiso 1 1 calc R
H12H H 0.7678 0.4643 0.4021 0.069 Uiso 1 1 calc R
H12I H 0.7257 0.5243 0.4197 0.069 Uiso 1 1 calc R
C127 C 0.67787(16) 0.32025(14) 0.75012(13) 0.0253(6) Uani 1 1 d .
H127 H 0.7114 0.2766 0.7540 0.030 Uiso 1 1 calc R
C128 C 0.71952(18) 0.34921(15) 0.79037(13) 0.0353(8) Uani 1 1 d .
H12J H 0.7661 0.3660 0.7683 0.053 Uiso 1 1 calc R
H12K H 0.7333 0.3108 0.8372 0.053 Uiso 1 1 calc R
H12L H 0.6855 0.3892 0.7911 0.053 Uiso 1 1 calc R
C129 C 0.60416(16) 0.29758(16) 0.78386(14) 0.0336(7) Uani 1 1 d .
H12M H 0.5733 0.3382 0.7860 0.050 Uiso 1 1 calc R
H12N H 0.6168 0.2576 0.8301 0.050 Uiso 1 1 calc R
H12O H 0.5751 0.2823 0.7572 0.050 Uiso 1 1 calc R
C130 C 0.91929(15) 0.18999(14) 0.70508(15) 0.0291(7) Uani 1 1 d .
H13A H 0.9717 0.1690 0.7016 0.035 Uiso 1 1 calc R
H13B H 0.9106 0.1706 0.7541 0.035 Uiso 1 1 calc R
C131 C 0.91460(15) 0.27057(14) 0.67334(15) 0.0297(7) Uani 1 1 d .
H13C H 0.9588 0.2811 0.6922 0.036 Uiso 1 1 calc R
H13D H 0.9191 0.2904 0.6236 0.036 Uiso 1 1 calc R
C132 C 0.84163(15) 0.30860(15) 0.68485(15) 0.0296(7) Uani 1 1 d .
H13E H 0.8323 0.2837 0.7339 0.036 Uiso 1 1 calc R
H13F H 0.8484 0.3582 0.6727 0.036 Uiso 1 1 calc R
C133 C 0.73855(16) 0.14456(16) 0.54964(14) 0.0270(7) Uani 1 1 d .
C134 C 0.62982(16) 0.31683(15) 0.51284(13) 0.0248(7) Uani 1 1 d .
C135 C 0.75337(16) 0.27640(15) 0.47090(14) 0.0262(7) Uani 1 1 d .
C136 C 0.60944(16) 0.21291(15) 0.49394(14) 0.0285(7) Uani 1 1 d .
C137 C 0.68296(16) 0.08374(16) 0.67977(14) 0.0273(7) Uani 1 1 d .
C138 C 0.57755(15) 0.25671(16) 0.64550(14) 0.0251(7) Uani 1 1 d .
C139 C 0.64100(16) 0.14294(16) 0.75358(15) 0.0314(7) Uani 1 1 d .
C140 C 0.54609(17) 0.14761(15) 0.64104(14) 0.0294(7) Uani 1 1 d .
O25 O 0.76663(12) 0.09093(11) 0.55473(10) 0.0375(5) Uani 1 1 d .
O26 O 0.59122(11) 0.37054(10) 0.49526(10) 0.0319(5) Uani 1 1 d .
O27 O 0.79423(12) 0.30528(11) 0.43022(10) 0.0370(5) Uani 1 1 d .
O28 O 0.56117(12) 0.20065(11) 0.46974(11) 0.0438(6) Uani 1 1 d .
O29 O 0.70929(12) 0.02734(11) 0.69064(11) 0.0386(5) Uani 1 1 d .
O30 O 0.53759(11) 0.30777(11) 0.63533(10) 0.0347(5) Uani 1 1 d .
O31 O 0.64594(13) 0.12445(12) 0.81091(10) 0.0483(6) Uani 1 1 d .
O32 O 0.49144(12) 0.13345(11) 0.62676(11) 0.0425(6) Uani 1 1 d .

loop_
_atom_site_aniso_label
_atom_site_aniso_U_11
_atom_site_aniso_U_22
_atom_site_aniso_U_33
_atom_site_aniso_U_23
_atom_site_aniso_U_13
_atom_site_aniso_U_12
Sn1 0.01499(9) 0.01662(10) 0.01932(9) -0.00969(8) -0.00188(7) -0.00203(7)
N1 0.0180(12) 0.0168(12) 0.0240(11) -0.0101(10) -0.0030(9) -0.0026(9)
N2 0.0166(12) 0.0163(12) 0.0247(11) -0.0115(10) -0.0051(9) 0.0003(9)
Fe1 0.0187(2) 0.0234(2) 0.02209(19) -0.01291(17) -0.00225(16) -0.00291(17)
Fe2 0.0187(2) 0.0231(2) 0.0240(2) -0.01079(18) -0.00005(16) -0.00639(17)
C1 0.0198(14) 0.0166(15) 0.0212(13) -0.0099(11) -0.0012(11) -0.0043(11)
C2 0.0292(16) 0.0217(16) 0.0222(14) -0.0133(12) -0.0010(12) -0.0062(12)
C3 0.0364(18) 0.0195(16) 0.0233(14) -0.0082(12) -0.0064(13) -0.0004(13)
C4 0.0314(17) 0.0202(16) 0.0400(18) -0.0146(14) -0.0086(14) 0.0040(13)
C5 0.0217(15) 0.0268(17) 0.0338(16) -0.0192(14) 0.0022(12) -0.0011(12)
C6 0.0208(14) 0.0224(16) 0.0207(13) -0.0115(12) 0.0009(11) -0.0059(12)
C7 0.0409(19) 0.0203(16) 0.0254(15) -0.0110(13) 0.0056(13) -0.0082(13)
C8 0.059(2) 0.043(2) 0.0246(15) -0.0179(15) 0.0094(15) -0.0205(17)
C9 0.0389(19) 0.0328(18) 0.0289(16) -0.0131(14) 0.0099(14) -0.0071(15)
C10 0.0282(16) 0.0212(16) 0.0239(14) -0.0110(12) 0.0033(12) -0.0051(12)
C11 0.0336(18) 0.0344(18) 0.0320(16) -0.0162(14) 0.0069(14) -0.0081(14)
C12 0.046(2) 0.0355(19) 0.0254(15) -0.0143(14) 0.0030(14) -0.0136(15)
C13 0.0146(14) 0.0211(15) 0.0237(14) -0.0115(12) -0.0050(11) 0.0006(11)
C14 0.0202(15) 0.0335(18) 0.0296(15) -0.0185(14) -0.0074(12) 0.0003(13)
C15 0.0228(16) 0.047(2) 0.0460(19) -0.0358(17) -0.0088(14) 0.0079(14)
C16 0.0256(17) 0.0266(18) 0.055(2) -0.0270(16) -0.0178(15) 0.0059(13)
C17 0.0222(16) 0.0205(16) 0.0426(18) -0.0135(14) -0.0082(13) -0.0010(12)
C18 0.0160(14) 0.0246(16) 0.0285(15) -0.0119(13) -0.0044(12) -0.0023(12)
C19 0.0302(18) 0.049(2) 0.0305(16) -0.0228(15) 0.0046(14) -0.0071(15)
C20 0.041(2) 0.074(3) 0.0361(18) -0.0334(19) 0.0060(15) -0.0060(19)
C21 0.050(2) 0.100(3) 0.043(2) -0.030(2) 0.0088(18) -0.040(2)
C22 0.0320(17) 0.0201(16) 0.0256(15) -0.0057(12) 0.0006(13) -0.0029(13)
C23 0.0384(19) 0.0323(19) 0.0352(17) -0.0069(14) 0.0037(15) -0.0106(15)
C24 0.043(2) 0.039(2) 0.0282(16) -0.0111(14) -0.0036(14) -0.0086(16)
C25 0.0237(15) 0.0237(16) 0.0277(14) -0.0129(13) -0.0060(12) -0.0052(12)
C26 0.0214(16) 0.0275(17) 0.0438(18) -0.0199(15) -0.0030(13) -0.0047(13)
C27 0.0227(16) 0.0247(17) 0.0436(18) -0.0181(14) -0.0106(13) 0.0009(13)
C28 0.0259(16) 0.0313(18) 0.0228(14) -0.0131(13) -0.0039(12) -0.0087(14)
C29 0.0201(15) 0.0354(19) 0.0323(16) -0.0225(14) -0.0024(12) -0.0060(13)
C30 0.0276(17) 0.0310(18) 0.0288(15) -0.0191(14) -0.0005(13) -0.0045(14)
C31 0.0266(17) 0.0284(17) 0.0305(16) -0.0148(14) -0.0015(13) -0.0038(13)
C32 0.0187(15) 0.0369(19) 0.0268(15) -0.0182(14) 0.0000(12) -0.0078(13)
C33 0.0264(16) 0.0282(18) 0.0312(16) -0.0120(14) -0.0039(13) -0.0111(14)
C34 0.0282(17) 0.0332(18) 0.0319(17) -0.0137(14) 0.0000(13) 0.0011(14)
C35 0.0282(17) 0.0252(17) 0.0259(15) -0.0098(13) 0.0022(13) -0.0092(13)
O1 0.0285(12) 0.0296(13) 0.0385(12) -0.0150(10) -0.0078(10) 0.0003(10)
O2 0.0324(13) 0.0392(14) 0.0562(14) -0.0332(12) -0.0057(11) 0.0021(11)
O3 0.0382(13) 0.0428(14) 0.0404(12) -0.0245(11) 0.0120(11) -0.0159(11)
O4 0.0384(13) 0.0442(14) 0.0486(14) -0.0245(12) -0.0156(11) -0.0097(11)
O5 0.0266(12) 0.0401(14) 0.0430(13) -0.0276(11) -0.0055(10) 0.0009(10)
O6 0.0401(13) 0.0231(13) 0.0509(14) -0.0144(11) -0.0089(11) -0.0051(10)
O7 0.0577(16) 0.0518(16) 0.0274(12) -0.0158(11) 0.0029(11) 0.0018(12)
O8 0.0320(13) 0.0379(13) 0.0409(12) -0.0124(10) -0.0043(10) -0.0175(10)
Sn2 0.01659(10) 0.01548(10) 0.01999(9) -0.00823(8) -0.00157(7) 0.00016(8)
N3 0.0242(13) 0.0158(12) 0.0271(12) -0.0104(10) -0.0042(10) 0.0031(10)
N4 0.0237(13) 0.0160(12) 0.0261(12) -0.0091(10) -0.0096(10) 0.0021(10)
Fe3 0.0195(2) 0.0195(2) 0.0225(2) -0.00679(17) -0.00172(16) -0.00048(17)
Fe4 0.0209(2) 0.0209(2) 0.0272(2) -0.01189(18) 0.00239(17) 0.00027(17)
C36 0.0206(14) 0.0135(14) 0.0285(14) -0.0113(12) -0.0064(12) 0.0031(11)
C37 0.0235(15) 0.0155(15) 0.0263(14) -0.0087(12) -0.0014(12) 0.0022(11)
C38 0.0312(17) 0.0222(16) 0.0282(15) -0.0144(13) -0.0037(13) -0.0008(13)
C39 0.0249(16) 0.0254(17) 0.0357(16) -0.0143(14) -0.0084(13) -0.0031(13)
C40 0.0203(15) 0.0216(16) 0.0369(17) -0.0100(13) 0.0015(13) -0.0037(12)
C41 0.0221(15) 0.0177(15) 0.0270(14) -0.0107(12) 0.0008(12) 0.0032(12)
C42 0.0365(18) 0.0238(16) 0.0331(16) -0.0181(14) 0.0058(14) -0.0077(13)
C43 0.0311(18) 0.042(2) 0.0441(19) -0.0203(16) 0.0058(15) -0.0063(15)
C44 0.052(2) 0.036(2) 0.0325(17) -0.0143(15) 0.0089(15) -0.0058(16)
C45 0.0328(17) 0.0220(16) 0.0306(15) -0.0134(13) 0.0054(13) -0.0015(13)
C46 0.047(2) 0.0322(18) 0.0295(16) -0.0146(14) 0.0050(14) 0.0016(15)
C47 0.046(2) 0.0310(19) 0.0434(19) -0.0140(15) 0.0188(16) -0.0040(15)
C48 0.0203(15) 0.0184(15) 0.0256(14) -0.0062(12) -0.0111(12) 0.0012(12)
C49 0.0181(15) 0.0205(16) 0.0398(17) -0.0070(14) -0.0104(13) 0.0009(12)
C50 0.0235(17) 0.0262(18) 0.052(2) -0.0076(16) -0.0119(15) -0.0047(14)
C51 0.0344(19) 0.0156(16) 0.066(2) -0.0140(16) -0.0294(17) -0.0002(14)
C52 0.043(2) 0.0273(18) 0.0402(18) -0.0185(15) -0.0195(15) 0.0034(15)
C53 0.0308(17) 0.0230(17) 0.0294(16) -0.0095(13) -0.0113(13) -0.0038(13)
C54 0.0212(16) 0.042(2) 0.0399(18) -0.0104(16) 0.0024(14) -0.0034(14)
C55 0.036(2) 0.076(3) 0.068(3) -0.029(2) 0.0045(19) 0.010(2)
C56 0.052(2) 0.062(3) 0.052(2) -0.007(2) 0.0107(19) -0.027(2)
C57 0.062(2) 0.037(2) 0.0249(16) -0.0165(15) 0.0019(15) -0.0187(17)
C58 0.096(3) 0.051(2) 0.0325(19) 0.0002(17) -0.019(2) -0.028(2)
C59 0.088(3) 0.075(3) 0.047(2) -0.043(2) 0.027(2) -0.039(2)
C60 0.0281(17) 0.0260(17) 0.0463(19) -0.0188(15) -0.0135(14) 0.0074(13)
C61 0.0237(16) 0.0223(17) 0.054(2) -0.0183(15) -0.0117(14) 0.0065(13)
C62 0.0346(19) 0.0309(19) 0.049(2) -0.0203(16) -0.0230(16) 0.0068(14)
C63 0.0223(16) 0.0239(17) 0.0215(14) -0.0059(13) 0.0000(12) 0.0032(12)
C64 0.0251(17) 0.0187(17) 0.0368(17) -0.0069(14) -0.0041(13) 0.0020(13)
C65 0.0258(17) 0.0260(17) 0.0315(16) -0.0116(13) -0.0042(13) -0.0007(13)
C66 0.0258(17) 0.0279(18) 0.0384(17) -0.0127(15) -0.0059(14) -0.0001(14)
C67 0.0195(15) 0.0262(17) 0.0273(15) -0.0084(13) 0.0056(12) 0.0014(13)
C68 0.0341(19) 0.0274(18) 0.0387(18) -0.0162(15) 0.0001(14) 0.0024(14)
C69 0.0246(16) 0.0305(18) 0.0387(18) -0.0194(15) 0.0020(14) -0.0019(13)
C70 0.0309(17) 0.0286(18) 0.0314(16) -0.0138(14) 0.0056(14) -0.0016(14)
O9 0.0334(12) 0.0333(13) 0.0325(11) -0.0167(10) -0.0076(9) -0.0014(10)
O10 0.0373(14) 0.0232(13) 0.0596(15) -0.0163(11) -0.0113(11) -0.0039(10)
O11 0.0287(12) 0.0503(15) 0.0433(13) -0.0241(12) 0.0111(10) -0.0057(11)
O12 0.0423(14) 0.0302(13) 0.0622(16) -0.0111(12) -0.0211(12) 0.0083(11)
O13 0.0245(12) 0.0318(13) 0.0440(13) -0.0191(10) -0.0006(10) -0.0060(9)
O14 0.0559(16) 0.0354(15) 0.0624(16) -0.0331(13) -0.0086(13) -0.0020(12)
O15 0.0461(14) 0.0392(14) 0.0289(12) -0.0082(10) 0.0072(10) -0.0085(11)
O16 0.0396(14) 0.0338(14) 0.0518(14) -0.0162(11) 0.0012(11) 0.0111(11)
Sn3 0.01603(10) 0.01598(10) 0.01804(9) -0.00878(8) -0.00081(7) 0.00070(7)
N5 0.0167(12) 0.0224(13) 0.0268(12) -0.0153(10) -0.0070(9) 0.0045(10)
N6 0.0252(13) 0.0193(13) 0.0286(12) -0.0145(10) -0.0078(10) 0.0040(10)
Fe5 0.0176(2) 0.0213(2) 0.0233(2) -0.01177(17) 0.00202(16) -0.00057(17)
Fe6 0.0188(2) 0.0202(2) 0.02069(19) -0.00613(17) -0.00036(16) -0.00136(17)
C71 0.0143(14) 0.0178(15) 0.0234(14) -0.0096(12) -0.0064(11) 0.0020(11)
C72 0.0192(14) 0.0198(15) 0.0226(14) -0.0106(12) -0.0052(11) 0.0026(11)
C73 0.0279(17) 0.0272(17) 0.0293(15) -0.0162(14) -0.0097(13) 0.0037(13)
C74 0.0294(17) 0.0217(17) 0.0424(18) -0.0158(14) -0.0183(14) 0.0060(13)
C75 0.0216(16) 0.0175(15) 0.0399(17) -0.0053(13) -0.0098(13) -0.0048(12)
C76 0.0146(14) 0.0273(17) 0.0258(14) -0.0054(13) -0.0044(11) 0.0028(12)
C77 0.0321(17) 0.0309(17) 0.0209(14) -0.0106(13) 0.0006(12) -0.0058(14)
C78 0.054(2) 0.039(2) 0.0335(18) 0.0007(16) 0.0028(16) -0.0059(17)
C79 0.042(2) 0.054(2) 0.0339(17) -0.0275(16) 0.0125(15) -0.0157(17)
C80 0.0242(17) 0.046(2) 0.0344(17) -0.0129(15) 0.0056(14) 0.0001(15)
C81 0.035(2) 0.078(3) 0.066(3) -0.030(2) 0.0122(19) 0.005(2)
C82 0.044(2) 0.065(3) 0.0352(18) -0.0132(18) 0.0143(16) -0.0243(19)
C83 0.0270(16) 0.0144(15) 0.0293(15) -0.0117(12) -0.0083(12) 0.0034(12)
C84 0.0336(17) 0.0191(16) 0.0316(16) -0.0149(13) -0.0024(13) 0.0058(13)
C85 0.0268(17) 0.0239(17) 0.0411(18) -0.0149(14) -0.0011(14) 0.0024(13)
C86 0.0304(18) 0.0263(17) 0.0431(18) -0.0188(15) -0.0149(15) 0.0030(14)
C87 0.0397(19) 0.0216(16) 0.0285(15) -0.0140(13) -0.0079(14) 0.0036(14)
C88 0.0329(17) 0.0182(15) 0.0305(15) -0.0125(13) -0.0048(13) -0.0006(13)
C89 0.045(2) 0.0306(18) 0.0338(17) -0.0203(15) 0.0040(15) -0.0023(15)
C90 0.122(4) 0.070(3) 0.0291(19) -0.025(2) -0.019(2) 0.040(3)
C91 0.060(3) 0.042(2) 0.048(2) -0.0129(17) 0.0229(18) -0.0206(19)
C92 0.045(2) 0.0247(17) 0.0319(16) -0.0177(14) 0.0025(14) -0.0079(14)
C93 0.038(2) 0.039(2) 0.052(2) -0.0214(17) 0.0057(16) -0.0056(16)
C94 0.057(2) 0.041(2) 0.0337(18) -0.0178(16) 0.0067(16) -0.0044(17)
C95 0.0343(19) 0.0352(19) 0.049(2) -0.0240(16) -0.0158(15) 0.0106(15)
C96 0.0269(17) 0.0204(17) 0.052(2) -0.0110(15) -0.0152(15) 0.0062(13)
C97 0.048(2) 0.036(2) 0.073(2) -0.0358(19) -0.0340(19) 0.0191(17)
C98 0.0267(17) 0.0268(18) 0.0316(16) -0.0156(14) -0.0023(13) 0.0063(13)
C99 0.0181(15) 0.0235(16) 0.0263(15) -0.0105(13) 0.0045(12) 0.0000(12)
C100 0.0209(15) 0.0308(18) 0.0330(16) -0.0181(14) 0.0014(13) -0.0014(13)
C101 0.0235(16) 0.0283(17) 0.0268(15) -0.0134(13) 0.0025(12) -0.0058(13)
C102 0.0263(17) 0.0214(17) 0.0321(16) -0.0060(14) 0.0004(13) -0.0004(13)
C103 0.0231(16) 0.0281(18) 0.0208(14) -0.0063(13) 0.0008(12) 0.0006(13)
C104 0.0287(17) 0.0263(17) 0.0265(15) -0.0095(13) 0.0003(13) -0.0071(13)
C105 0.0261(17) 0.0312(19) 0.0370(17) -0.0080(15) -0.0013(14) -0.0064(14)
O17 0.0401(14) 0.0368(14) 0.0544(14) -0.0322(12) -0.0098(11) 0.0037(11)
O18 0.0229(11) 0.0340(13) 0.0416(12) -0.0215(10) 0.0007(9) -0.0064(9)
O19 0.0384(13) 0.0393(13) 0.0268(11) -0.0107(10) 0.0070(10) -0.0081(10)
O20 0.0266(12) 0.0316(13) 0.0455(13) -0.0142(11) -0.0037(10) 0.0073(10)
O21 0.0384(14) 0.0280(13) 0.0571(15) -0.0191(11) -0.0050(11) -0.0044(10)
O22 0.0331(12) 0.0366(13) 0.0317(11) -0.0181(10) -0.0038(9) -0.0032(10)
O23 0.0307(13) 0.0553(16) 0.0480(14) -0.0285(12) 0.0169(11) -0.0131(11)
O24 0.0403(14) 0.0327(14) 0.0641(16) 0.0008(12) -0.0187(12) 0.0035(11)
Sn4 0.01465(9) 0.01649(10) 0.02073(9) -0.01068(8) -0.00173(7) -0.00150(7)
N7 0.0133(11) 0.0193(13) 0.0284(12) -0.0133(10) -0.0049(9) 0.0012(9)
N8 0.0200(12) 0.0188(13) 0.0277(12) -0.0154(10) -0.0022(10) -0.0010(10)
Fe7 0.0182(2) 0.0221(2) 0.02216(19) -0.01304(17) -0.00248(16) -0.00143(17)
Fe8 0.0186(2) 0.0236(2) 0.0245(2) -0.01132(18) 0.00034(16) -0.00611(17)
C106 0.0141(13) 0.0186(15) 0.0283(14) -0.0133(12) -0.0057(11) 0.0012(11)
C107 0.0167(15) 0.0311(17) 0.0341(16) -0.0208(14) -0.0074(12) 0.0036(12)
C108 0.0226(16) 0.047(2) 0.0463(19) -0.0330(17) -0.0081(14) 0.0059(15)
C109 0.0280(18) 0.0312(19) 0.061(2) -0.0309(18) -0.0207(16) 0.0091(14)
C110 0.0240(16) 0.0200(16) 0.0477(19) -0.0113(14) -0.0133(14) -0.0002(13)
C111 0.0183(15) 0.0236(16) 0.0341(16) -0.0139(13) -0.0068(12) -0.0026(12)
C112 0.0319(18) 0.044(2) 0.0333(17) -0.0195(15) 0.0056(14) -0.0015(15)
C113 0.045(2) 0.087(3) 0.049(2) -0.029(2) 0.0106(18) -0.028(2)
C114 0.036(2) 0.072(3) 0.0403(19) -0.0311(19) 0.0036(16) 0.0005(18)
C115 0.0304(17) 0.0285(17) 0.0291(15) -0.0097(13) -0.0010(13) -0.0036(13)
C116 0.041(2) 0.050(2) 0.0295(16) -0.0139(16) -0.0064(15) -0.0050(16)
C117 0.041(2) 0.036(2) 0.0371(18) -0.0052(15) 0.0014(15) -0.0096(16)
C118 0.0193(14) 0.0188(15) 0.0268(14) -0.0147(12) -0.0037(11) -0.0012(11)
C119 0.0307(17) 0.0218(16) 0.0267(15) -0.0142(13) -0.0004(13) -0.0065(13)
C120 0.0402(19) 0.0186(16) 0.0245(15) -0.0085(12) -0.0062(13) -0.0027(13)
C121 0.0289(17) 0.0250(17) 0.0385(17) -0.0175(14) -0.0081(14) 0.0041(13)
C122 0.0259(16) 0.0252(17) 0.0308(15) -0.0187(13) 0.0012(12) -0.0001(13)
C123 0.0215(15) 0.0200(15) 0.0282(15) -0.0136(12) -0.0017(12) -0.0036(12)
C124 0.045(2) 0.0250(17) 0.0293(16) -0.0147(14) 0.0135(14) -0.0107(14)
C125 0.042(2) 0.0311(19) 0.0420(19) -0.0139(15) 0.0143(16) -0.0091(15)
C126 0.069(3) 0.043(2) 0.0307(17) -0.0186(16) 0.0083(17) -0.0206(18)
C127 0.0305(16) 0.0214(16) 0.0251(14) -0.0121(12) 0.0011(12) -0.0037(13)
C128 0.049(2) 0.0289(18) 0.0254(15) -0.0099(13) -0.0041(14) -0.0107(15)
C129 0.0360(18) 0.0376(19) 0.0294(16) -0.0176(14) 0.0099(14) -0.0068(15)
C130 0.0203(15) 0.0265(17) 0.0440(18) -0.0200(14) -0.0066(13) -0.0021(13)
C131 0.0196(15) 0.0229(17) 0.0502(19) -0.0202(15) -0.0053(14) -0.0040(12)
C132 0.0215(16) 0.0289(17) 0.0436(18) -0.0213(15) -0.0045(13) -0.0050(13)
C133 0.0226(16) 0.0343(19) 0.0289(15) -0.0191(14) -0.0028(12) -0.0043(14)
C134 0.0250(16) 0.0278(17) 0.0239(14) -0.0142(13) -0.0025(12) -0.0040(13)
C135 0.0248(16) 0.0298(17) 0.0311(16) -0.0207(14) -0.0014(13) -0.0025(13)
C136 0.0283(17) 0.0272(17) 0.0298(16) -0.0144(13) -0.0063(13) -0.0003(13)
C137 0.0283(17) 0.0262(18) 0.0293(15) -0.0129(14) -0.0019(13) -0.0112(14)
C138 0.0175(15) 0.0348(19) 0.0288(15) -0.0188(14) 0.0020(12) -0.0084(13)
C139 0.0282(17) 0.0316(18) 0.0347(17) -0.0163(15) 0.0039(14) -0.0041(14)
C140 0.0291(17) 0.0293(18) 0.0251(15) -0.0083(13) 0.0022(13) -0.0081(14)
O25 0.0356(13) 0.0353(14) 0.0514(14) -0.0307(11) -0.0041(10) 0.0029(10)
O26 0.0282(12) 0.0270(12) 0.0394(12) -0.0168(10) -0.0101(9) 0.0036(9)
O27 0.0357(13) 0.0420(14) 0.0398(12) -0.0228(11) 0.0133(10) -0.0138(11)
O28 0.0372(13) 0.0430(14) 0.0516(14) -0.0224(12) -0.0176(11) -0.0069(11)
O29 0.0403(13) 0.0256(13) 0.0499(14) -0.0176(11) -0.0080(11) -0.0068(10)
O30 0.0259(12) 0.0428(14) 0.0422(13) -0.0270(11) -0.0010(10) -0.0011(10)
O31 0.0595(16) 0.0514(16) 0.0268(12) -0.0168(11) -0.0002(11) 0.0058(12)
O32 0.0328(13) 0.0441(14) 0.0470(13) -0.0152(11) -0.0051(11) -0.0189(11)

loop_
_atom_type_symbol
_atom_type_description
_atom_type_scat_dispersion_real
_atom_type_scat_dispersion_imag
_atom_type_scat_source
C C 0.0033 0.0016 'International Tables Vol C Tables 4.2.6.8 and 6.1.1.4'
H H 0.0000 0.0000 'International Tables Vol C Tables 4.2.6.8 and 6.1.1.4'
Fe Fe 0.3463 0.8444 'International Tables Vol C Tables 4.2.6.8 and 6.1.1.4'
N N 0.0061 0.0033 'International Tables Vol C Tables 4.2.6.8 and 6.1.1.4'
O O 0.0106 0.0060 'International Tables Vol C Tables 4.2.6.8 and 6.1.1.4'
Sn Sn -0.6537 1.4246 'International Tables Vol C Tables 4.2.6.8 and 6.1.1.4'

loop_
_geom_angle_atom_site_label_1
_geom_angle_atom_site_label_2
_geom_angle_atom_site_label_3
_geom_angle
_geom_angle_publ_flag
N1 Sn1 N2 96.64(8) yes
N1 Sn1 Fe2 123.04(6) ?
N2 Sn1 Fe2 125.25(6) ?
N1 Sn1 Fe1 123.70(6) ?
N2 Sn1 Fe1 122.36(6) ?
Fe2 Sn1 Fe1 67.398(13) yes
C1 N1 C25 115.7(2) ?
C1 N1 Sn1 122.58(16) ?
C25 N1 Sn1 120.56(16) ?
C13 N2 C27 115.1(2) ?
C13 N2 Sn1 122.21(16) ?
C27 N2 Sn1 121.90(16) ?
C30 Fe1 C28 91.24(13) yes
C30 Fe1 C31 111.70(12) yes
C28 Fe1 C31 88.15(12) yes
C30 Fe1 C29 91.88(13) yes
C28 Fe1 C29 175.42(12) yes
C31 Fe1 C29 87.58(12) yes
C30 Fe1 Sn1 96.61(9) yes
C28 Fe1 Sn1 91.83(8) yes
C31 Fe1 Sn1 151.69(9) yes
C29 Fe1 Sn1 91.14(8) yes
C30 Fe1 Fe2 152.82(9) yes
C28 Fe1 Fe2 88.53(9) yes
C31 Fe1 Fe2 95.46(9) yes
C29 Fe1 Fe2 90.22(9) yes
Sn1 Fe1 Fe2 56.250(11) yes
C34 Fe2 C33 90.84(13) yes
C34 Fe2 C32 91.47(13) yes
C33 Fe2 C32 177.29(12) yes
C34 Fe2 C35 112.45(13) yes
C33 Fe2 C35 89.03(12) yes
C32 Fe2 C35 88.78(12) yes
C34 Fe2 Sn1 97.27(10) yes
C33 Fe2 Sn1 90.27(9) yes
C32 Fe2 Sn1 90.84(9) yes
C35 Fe2 Sn1 150.27(9) yes
C34 Fe2 Fe1 153.59(10) yes
C33 Fe2 Fe1 88.16(9) yes
C32 Fe2 Fe1 90.39(9) yes
C35 Fe2 Fe1 93.93(9) yes
Sn1 Fe2 Fe1 56.351(11) yes
C2 C1 C6 120.3(2) ?
C2 C1 N1 118.6(2) ?
C6 C1 N1 121.1(2) ?
C1 C2 C3 118.8(3) ?
C1 C2 C7 120.9(2) ?
C3 C2 C7 120.2(2) ?
C4 C3 C2 120.9(3) ?
C4 C3 H3 119.6 ?
C2 C3 H3 119.6 ?
C5 C4 C3 120.2(3) ?
C5 C4 H4 119.9 ?
C3 C4 H4 119.9 ?
C4 C5 C6 121.2(3) ?
C4 C5 H5 119.4 ?
C6 C5 H5 119.4 ?
C5 C6 C1 118.6(2) ?
C5 C6 C10 119.5(2) ?
C1 C6 C10 121.8(2) ?
C8 C7 C9 109.5(2) ?
C8 C7 C2 114.9(2) ?
C9 C7 C2 110.1(2) ?
C8 C7 H7 107.4 ?
C9 C7 H7 107.4 ?
C2 C7 H7 107.4 ?
C7 C8 H8A 109.5 ?
C7 C8 H8B 109.5 ?
H8A C8 H8B 109.5 ?
C7 C8 H8C 109.5 ?
H8A C8 H8C 109.5 ?
H8B C8 H8C 109.5 ?
C7 C9 H9A 109.5 ?
C7 C9 H9B 109.5 ?
H9A C9 H9B 109.5 ?
C7 C9 H9C 109.5 ?
H9A C9 H9C 109.5 ?
H9B C9 H9C 109.5 ?
C6 C10 C11 114.2(2) ?
C6 C10 C12 109.8(2) ?
C11 C10 C12 108.3(2) ?
C6 C10 H10 108.1 ?
C11 C10 H10 108.1 ?
C12 C10 H10 108.1 ?
C10 C11 H11A 109.5 ?
C10 C11 H11B 109.5 ?
H11A C11 H11B 109.5 ?
C10 C11 H11C 109.5 ?
H11A C11 H11C 109.5 ?
H11B C11 H11C 109.5 ?
C10 C12 H12A 109.5 ?
C10 C12 H12B 109.5 ?
H12A C12 H12B 109.5 ?
C10 C12 H12C 109.5 ?
H12A C12 H12C 109.5 ?
H12B C12 H12C 109.5 ?
C18 C13 C14 119.6(3) ?
C18 C13 N2 120.8(2) ?
C14 C13 N2 119.6(2) ?
C15 C14 C13 118.9(3) ?
C15 C14 C19 119.2(3) ?
C13 C14 C19 121.7(3) ?
C16 C15 C14 121.3(3) ?
C16 C15 H15 119.4 ?
C14 C15 H15 119.4 ?
C15 C16 C17 119.6(3) ?
C15 C16 H16 120.2 ?
C17 C16 H16 120.2 ?
C16 C17 C18 121.4(3) ?
C16 C17 H17 119.3 ?
C18 C17 H17 119.3 ?
C17 C18 C13 119.0(3) ?
C17 C18 C22 118.7(2) ?
C13 C18 C22 122.1(2) ?
C20 C19 C14 114.3(3) ?
C20 C19 C21 108.1(3) ?
C14 C19 C21 109.9(2) ?
C20 C19 H19 108.1 ?
C14 C19 H19 108.1 ?
C21 C19 H19 108.1 ?
C19 C20 H20A 109.5 ?
C19 C20 H20B 109.5 ?
H20A C20 H20B 109.5 ?
C19 C20 H20C 109.5 ?
H20A C20 H20C 109.5 ?
H20B C20 H20C 109.5 ?
C19 C21 H21A 109.5 ?
C19 C21 H21B 109.5 ?
H21A C21 H21B 109.5 ?
C19 C21 H21C 109.5 ?
H21A C21 H21C 109.5 ?
H21B C21 H21C 109.5 ?
C18 C22 C23 114.6(2) ?
C18 C22 C24 108.2(2) ?
C23 C22 C24 108.6(2) ?
C18 C22 H22 108.4 ?
C23 C22 H22 108.4 ?
C24 C22 H22 108.4 ?
C22 C23 H23A 109.5 ?
C22 C23 H23B 109.5 ?
H23A C23 H23B 109.5 ?
C22 C23 H23C 109.5 ?
H23A C23 H23C 109.5 ?
H23B C23 H23C 109.5 ?
C22 C24 H24A 109.5 ?
C22 C24 H24B 109.5 ?
H24A C24 H24B 109.5 ?
C22 C24 H24C 109.5 ?
H24A C24 H24C 109.5 ?
H24B C24 H24C 109.5 ?
N1 C25 C26 112.8(2) ?
N1 C25 H25A 109.0 ?
C26 C25 H25A 109.0 ?
N1 C25 H25B 109.0 ?
C26 C25 H25B 109.0 ?
H25A C25 H25B 107.8 ?
C25 C26 C27 114.1(2) ?
C25 C26 H26A 108.7 ?
C27 C26 H26A 108.7 ?
C25 C26 H26B 108.7 ?
C27 C26 H26B 108.7 ?
H26A C26 H26B 107.6 ?
N2 C27 C26 114.8(2) ?
N2 C27 H27A 108.6 ?
C26 C27 H27A 108.6 ?
N2 C27 H27B 108.6 ?
C26 C27 H27B 108.6 ?
H27A C27 H27B 107.5 ?
O1 C28 Fe1 173.8(2) ?
O2 C29 Fe1 172.9(2) ?
O3 C30 Fe1 177.1(2) ?
O4 C31 Fe1 179.1(3) ?
O5 C32 Fe2 173.6(3) ?
O6 C33 Fe2 174.9(3) ?
O7 C34 Fe2 179.0(3) ?
O8 C35 Fe2 178.9(3) ?
N4 Sn2 N3 96.31(9) ?
N4 Sn2 Fe4 123.92(6) ?
N3 Sn2 Fe4 124.32(6) ?
N4 Sn2 Fe3 122.65(6) ?
N3 Sn2 Fe3 123.90(6) ?
Fe4 Sn2 Fe3 67.452(13) ?
C36 N3 C60 114.6(2) ?
C36 N3 Sn2 122.46(16) ?
C60 N3 Sn2 121.60(17) ?
C48 N4 C62 115.9(2) ?
C48 N4 Sn2 122.35(16) ?
C62 N4 Sn2 120.14(17) ?
C65 Fe3 C63 91.39(13) ?
C65 Fe3 C64 90.44(13) ?
C63 Fe3 C64 177.19(12) ?
C65 Fe3 C66 109.68(13) ?
C63 Fe3 C66 89.43(12) ?
C64 Fe3 C66 87.94(13) ?
C65 Fe3 Sn2 97.09(9) ?
C63 Fe3 Sn2 91.27(8) ?
C64 Fe3 Sn2 90.62(9) ?
C66 Fe3 Sn2 153.20(10) ?
C65 Fe3 Fe4 153.17(9) ?
C63 Fe3 Fe4 90.21(9) ?
C64 Fe3 Fe4 89.12(10) ?
C66 Fe3 Fe4 97.11(10) ?
Sn2 Fe3 Fe4 56.099(12) ?
C69 Fe4 C68 91.58(13) ?
C69 Fe4 C70 111.67(13) ?
C68 Fe4 C70 87.54(13) ?
C69 Fe4 C67 92.80(13) ?
C68 Fe4 C67 175.43(13) ?
C70 Fe4 C67 89.65(13) ?
C69 Fe4 Sn2 94.80(9) ?
C68 Fe4 Sn2 90.03(10) ?
C70 Fe4 Sn2 153.46(9) ?
C67 Fe4 Sn2 90.87(9) ?
C69 Fe4 Fe3 151.25(9) ?
C68 Fe4 Fe3 89.03(10) ?
C70 Fe4 Fe3 97.07(9) ?
C67 Fe4 Fe3 87.74(9) ?
Sn2 Fe4 Fe3 56.449(11) ?
C37 C36 C41 120.9(2) ?
C37 C36 N3 118.2(2) ?
C41 C36 N3 120.9(2) ?
C38 C37 C36 118.2(3) ?
C38 C37 C42 120.4(2) ?
C36 C37 C42 121.4(2) ?
C39 C38 C37 121.1(3) ?
C39 C38 H38 119.5 ?
C37 C38 H38 119.5 ?
C40 C39 C38 120.4(3) ?
C40 C39 H39 119.8 ?
C38 C39 H39 119.8 ?
C39 C40 C41 121.4(3) ?
C39 C40 H40 119.3 ?
C41 C40 H40 119.3 ?
C40 C41 C36 117.9(2) ?
C40 C41 C45 119.4(3) ?
C36 C41 C45 122.6(2) ?
C37 C42 C44 114.6(2) ?
C37 C42 C43 110.5(2) ?
C44 C42 C43 108.7(2) ?
C37 C42 H42 107.6 ?
C44 C42 H42 107.6 ?
C43 C42 H42 107.6 ?
C42 C43 H43A 109.5 ?
C42 C43 H43B 109.5 ?
H43A C43 H43B 109.5 ?
C42 C43 H43C 109.5 ?
H43A C43 H43C 109.5 ?
H43B C43 H43C 109.5 ?
C42 C44 H44A 109.5 ?
C42 C44 H44B 109.5 ?
H44A C44 H44B 109.5 ?
C42 C44 H44C 109.5 ?
H44A C44 H44C 109.5 ?
H44B C44 H44C 109.5 ?
C41 C45 C46 110.5(2) ?
C41 C45 C47 113.9(2) ?
C46 C45 C47 108.0(2) ?
C41 C45 H45 108.1 ?
C46 C45 H45 108.1 ?
C47 C45 H45 108.1 ?
C45 C46 H46A 109.5 ?
C45 C46 H46B 109.5 ?
H46A C46 H46B 109.5 ?
C45 C46 H46C 109.5 ?
H46A C46 H46C 109.5 ?
H46B C46 H46C 109.5 ?
C45 C47 H47A 109.5 ?
C45 C47 H47B 109.5 ?
H47A C47 H47B 109.5 ?
C45 C47 H47C 109.5 ?
H47A C47 H47C 109.5 ?
H47B C47 H47C 109.5 ?
C53 C48 C49 120.1(3) ?
C53 C48 N4 121.3(2) ?
C49 C48 N4 118.5(3) ?
C50 C49 C48 118.7(3) ?
C50 C49 C54 120.6(3) ?
C48 C49 C54 120.7(3) ?
C51 C50 C49 121.4(3) ?
C51 C50 H50 119.3 ?
C49 C50 H50 119.3 ?
C50 C51 C52 120.7(3) ?
C50 C51 H51 119.6 ?
C52 C51 H51 119.6 ?
C53 C52 C51 119.9(3) ?
C53 C52 H52 120.1 ?
C51 C52 H52 120.1 ?
C48 C53 C52 119.1(3) ?
C48 C53 C57 121.7(3) ?
C52 C53 C57 119.0(3) ?
C49 C54 C56 114.3(3) ?
C49 C54 C55 110.0(3) ?
C56 C54 C55 109.5(3) ?
C49 C54 H54 107.6 ?
C56 C54 H54 107.6 ?
C55 C54 H54 107.6 ?
C54 C55 H55A 109.5 ?
C54 C55 H55B 109.5 ?
H55A C55 H55B 109.5 ?
C54 C55 H55C 109.5 ?
H55A C55 H55C 109.5 ?
H55B C55 H55C 109.5 ?
C54 C56 H56A 109.5 ?
C54 C56 H56B 109.5 ?
H56A C56 H56B 109.5 ?
C54 C56 H56C 109.5 ?
H56A C56 H56C 109.5 ?
H56B C56 H56C 109.5 ?
C53 C57 C59 114.5(3) ?
C53 C57 C58 108.3(3) ?
C59 C57 C58 109.6(3) ?
C53 C57 H57 108.1 ?
C59 C57 H57 108.1 ?
C58 C57 H57 108.1 ?
C57 C58 H58A 109.5 ?
C57 C58 H58B 109.5 ?
H58A C58 H58B 109.5 ?
C57 C58 H58C 109.5 ?
H58A C58 H58C 109.5 ?
H58B C58 H58C 109.5 ?
C57 C59 H59A 109.5 ?
C57 C59 H59B 109.5 ?
H59A C59 H59B 109.5 ?
C57 C59 H59C 109.5 ?
H59A C59 H59C 109.5 ?
H59B C59 H59C 109.5 ?
N3 C60 C61 113.8(2) ?
N3 C60 H60A 108.8 ?
C61 C60 H60A 108.8 ?
N3 C60 H60B 108.8 ?
C61 C60 H60B 108.8 ?
H60A C60 H60B 107.7 ?
C62 C61 C60 115.5(3) ?
C62 C61 H61A 108.4 ?
C60 C61 H61A 108.4 ?
C62 C61 H61B 108.4 ?
C60 C61 H61B 108.4 ?
H61A C61 H61B 107.5 ?
N4 C62 C61 114.7(2) ?
N4 C62 H62A 108.6 ?
C61 C62 H62A 108.6 ?
N4 C62 H62B 108.6 ?
C61 C62 H62B 108.6 ?
H62A C62 H62B 107.6 ?
O9 C63 Fe3 173.9(2) ?
O10 C64 Fe3 173.5(3) ?
O11 C65 Fe3 178.2(3) ?
O12 C66 Fe3 176.9(3) ?
O13 C67 Fe4 175.0(3) ?
O14 C68 Fe4 173.8(3) ?
O15 C69 Fe4 179.1(3) ?
O16 C70 Fe4 177.7(3) ?
N6 Sn3 N5 96.73(8) ?
N6 Sn3 Fe5 125.15(6) ?
N5 Sn3 Fe5 123.32(6) ?
N6 Sn3 Fe6 123.29(6) ?
N5 Sn3 Fe6 122.16(6) ?
Fe5 Sn3 Fe6 67.663(13) ?
C71 N5 C95 115.3(2) ?
C71 N5 Sn3 123.71(16) ?
C95 N5 Sn3 120.51(18) ?
C83 N6 C97 115.7(2) ?
C83 N6 Sn3 121.34(16) ?
C97 N6 Sn3 121.87(18) ?
C100 Fe5 C98 90.68(13) ?
C100 Fe5 C99 91.65(12) ?
C98 Fe5 C99 176.59(12) ?
C100 Fe5 C101 112.69(12) ?
C98 Fe5 C101 87.60(12) ?
C99 Fe5 C101 89.20(12) ?
C100 Fe5 Sn3 97.68(9) ?
C98 Fe5 Sn3 90.26(9) ?
C99 Fe5 Sn3 91.89(8) ?
C101 Fe5 Sn3 149.57(9) ?
C100 Fe5 Fe6 154.48(9) ?
C98 Fe5 Fe6 91.46(9) ?
C99 Fe5 Fe6 87.50(8) ?
C101 Fe5 Fe6 92.80(9) ?
Sn3 Fe5 Fe6 56.896(11) ?
C104 Fe6 C103 92.56(13) ?
C104 Fe6 C102 92.46(13) ?
C103 Fe6 C102 174.61(13) ?
C104 Fe6 C105 109.62(13) ?
C103 Fe6 C105 89.17(13) ?
C102 Fe6 C105 87.29(13) ?
C104 Fe6 Sn3 91.45(9) ?
C103 Fe6 Sn3 91.61(8) ?
C102 Fe6 Sn3 90.23(9) ?
C105 Fe6 Sn3 158.87(10) ?
C104 Fe6 Fe5 146.82(9) ?
C103 Fe6 Fe5 90.61(8) ?
C102 Fe6 Fe5 86.26(9) ?
C105 Fe6 Fe5 103.44(10) ?
Sn3 Fe6 Fe5 55.441(11) ?
C72 C71 C76 119.3(3) ?
C72 C71 N5 119.3(2) ?
C76 C71 N5 121.4(2) ?
C73 C72 C71 119.4(3) ?
C73 C72 C77 119.3(2) ?
C71 C72 C77 121.2(2) ?
C74 C73 C72 120.9(3) ?
C74 C73 H73 119.6 ?
C72 C73 H73 119.6 ?
C75 C74 C73 120.1(3) ?
C75 C74 H74 119.9 ?
C73 C74 H74 119.9 ?
C74 C75 C76 121.6(3) ?
C74 C75 H75 119.2 ?
C76 C75 H75 119.2 ?
C75 C76 C71 118.6(3) ?
C75 C76 C80 120.1(3) ?
C71 C76 C80 121.0(3) ?
C72 C77 C79 114.7(3) ?
C72 C77 C78 108.8(2) ?
C79 C77 C78 110.1(2) ?
C72 C77 H77 107.7 ?
C79 C77 H77 107.7 ?
C78 C77 H77 107.7 ?
C77 C78 H78A 109.5 ?
C77 C78 H78B 109.5 ?
H78A C78 H78B 109.5 ?
C77 C78 H78C 109.5 ?
H78A C78 H78C 109.5 ?
H78B C78 H78C 109.5 ?
C77 C79 H79A 109.5 ?
C77 C79 H79B 109.5 ?
H79A C79 H79B 109.5 ?
C77 C79 H79C 109.5 ?
H79A C79 H79C 109.5 ?
H79B C79 H79C 109.5 ?
C76 C80 C82 114.3(3) ?
C76 C80 C81 108.6(3) ?
C82 C80 C81 107.9(3) ?
C76 C80 H80 108.7 ?
C82 C80 H80 108.7 ?
C81 C80 H80 108.7 ?
C80 C81 H81A 109.5 ?
C80 C81 H81B 109.5 ?
H81A C81 H81B 109.5 ?
C80 C81 H81C 109.5 ?
H81A C81 H81C 109.5 ?
H81B C81 H81C 109.5 ?
C80 C82 H82A 109.5 ?
C80 C82 H82B 109.5 ?
H82A C82 H82B 109.5 ?
C80 C82 H82C 109.5 ?
H82A C82 H82C 109.5 ?
H82B C82 H82C 109.5 ?
C88 C83 C84 121.1(3) ?
C88 C83 N6 120.6(3) ?
C84 C83 N6 118.3(2) ?
C83 C84 C85 118.2(3) ?
C83 C84 C89 122.6(3) ?
C85 C84 C89 119.2(3) ?
C86 C85 C84 121.1(3) ?
C86 C85 H85 119.4 ?
C84 C85 H85 119.4 ?
C85 C86 C87 120.3(3) ?
C85 C86 H86 119.8 ?
C87 C86 H86 119.8 ?
C86 C87 C88 120.7(3) ?
C86 C87 H87 119.6 ?
C88 C87 H87 119.6 ?
C83 C88 C87 118.3(3) ?
C83 C88 C92 122.3(3) ?
C87 C88 C92 119.3(3) ?
C84 C89 C91 115.0(3) ?
C84 C89 C90 110.2(2) ?
C91 C89 C90 109.2(3) ?
C84 C89 H89 107.4 ?
C91 C89 H89 107.4 ?
C90 C89 H89 107.4 ?
C89 C90 H90A 109.5 ?
C89 C90 H90B 109.5 ?
H90A C90 H90B 109.5 ?
C89 C90 H90C 109.5 ?
H90A C90 H90C 109.5 ?
H90B C90 H90C 109.5 ?
C89 C91 H91A 109.5 ?
C89 C91 H91B 109.5 ?
H91A C91 H91B 109.5 ?
C89 C91 H91C 109.5 ?
H91A C91 H91C 109.5 ?
H91B C91 H91C 109.5 ?
C88 C92 C94 115.0(3) ?
C88 C92 C93 109.8(2) ?
C94 C92 C93 108.5(2) ?
C88 C92 H92 107.8 ?
C94 C92 H92 107.8 ?
C93 C92 H92 107.8 ?
C92 C93 H93A 109.5 ?
C92 C93 H93B 109.5 ?
H93A C93 H93B 109.5 ?
C92 C93 H93C 109.5 ?
H93A C93 H93C 109.5 ?
H93B C93 H93C 109.5 ?
C92 C94 H94A 109.5 ?
C92 C94 H94B 109.5 ?
H94A C94 H94B 109.5 ?
C92 C94 H94C 109.5 ?
H94A C94 H94C 109.5 ?
H94B C94 H94C 109.5 ?
N5 C95 C96 113.7(3) ?
N5 C95 H95A 108.8 ?
C96 C95 H95A 108.8 ?
N5 C95 H95B 108.8 ?
C96 C95 H95B 108.8 ?
H95A C95 H95B 107.7 ?
C97 C96 C95 117.0(3) ?
C97 C96 H96A 108.0 ?
C95 C96 H96A 108.0 ?
C97 C96 H96B 108.0 ?
C95 C96 H96B 108.0 ?
H96A C96 H96B 107.3 ?
N6 C97 C96 114.7(3) ?
N6 C97 H97A 108.6 ?
C96 C97 H97A 108.6 ?
N6 C97 H97B 108.6 ?
C96 C97 H97B 108.6 ?
H97A C97 H97B 107.6 ?
O17 C98 Fe5 172.9(3) ?
O18 C99 Fe5 174.1(2) ?
O19 C100 Fe5 178.8(3) ?
O20 C101 Fe5 177.5(3) ?
O21 C102 Fe6 174.6(3) ?
O22 C103 Fe6 174.7(2) ?
O23 C104 Fe6 178.1(3) ?
O24 C105 Fe6 175.6(3) ?
N8 Sn4 N7 96.77(8) ?
N8 Sn4 Fe7 123.47(6) ?
N7 Sn4 Fe7 122.59(6) ?
N8 Sn4 Fe8 123.45(6) ?
N7 Sn4 Fe8 124.64(6) ?
Fe7 Sn4 Fe8 67.396(13) ?
C106 N7 C130 115.1(2) ?
C106 N7 Sn4 122.06(16) ?
C130 N7 Sn4 121.95(17) ?
C118 N8 C132 116.1(2) ?
C118 N8 Sn4 121.88(16) ?
C132 N8 Sn4 120.54(16) ?
C135 Fe7 C136 112.19(12) ?
C135 Fe7 C133 91.60(13) ?
C136 Fe7 C133 87.49(12) ?
C135 Fe7 C134 91.07(12) ?
C136 Fe7 C134 88.44(12) ?
C133 Fe7 C134 175.75(12) ?
C135 Fe7 Sn4 97.36(9) ?
C136 Fe7 Sn4 150.44(9) ?
C133 Fe7 Sn4 90.93(8) ?
C134 Fe7 Sn4 92.01(8) ?
C135 Fe7 Fe8 153.81(9) ?
C136 Fe7 Fe8 94.00(9) ?
C133 Fe7 Fe8 90.00(9) ?
C134 Fe7 Fe8 89.06(9) ?
Sn4 Fe7 Fe8 56.471(11) ?
C139 Fe8 C140 112.35(13) ?
C139 Fe8 C138 91.94(13) ?
C140 Fe8 C138 88.23(13) ?
C139 Fe8 C137 91.05(13) ?
C140 Fe8 C137 89.04(13) ?
C138 Fe8 C137 176.55(12) ?
C139 Fe8 Sn4 95.59(10) ?
C140 Fe8 Sn4 152.07(9) ?
C138 Fe8 Sn4 90.83(9) ?
C137 Fe8 Sn4 90.59(9) ?
C139 Fe8 Fe7 151.69(10) ?
C140 Fe8 Fe7 95.94(9) ?
C138 Fe8 Fe7 89.91(9) ?
C137 Fe8 Fe7 88.27(9) ?
Sn4 Fe8 Fe7 56.133(12) ?
C111 C106 C107 120.1(3) ?
C111 C106 N7 120.9(2) ?
C107 C106 N7 118.9(2) ?
C108 C107 C106 118.6(3) ?
C108 C107 C112 118.8(3) ?
C106 C107 C112 122.5(3) ?
C109 C108 C107 121.1(3) ?
C109 C108 H108 119.5 ?
C107 C108 H108 119.5 ?
C108 C109 C110 120.1(3) ?
C108 C109 H109 120.0 ?
C110 C109 H109 120.0 ?
C109 C110 C111 121.5(3) ?
C109 C110 H110 119.2 ?
C111 C110 H110 119.2 ?
C110 C111 C106 118.3(3) ?
C110 C111 C115 119.7(3) ?
C106 C111 C115 121.7(3) ?
C114 C112 C107 114.0(3) ?
C114 C112 C113 108.8(3) ?
C107 C112 C113 109.8(2) ?
C114 C112 H112 108.0 ?
C107 C112 H112 108.0 ?
C113 C112 H112 108.0 ?
C112 C113 H11D 109.5 ?
C112 C113 H11E 109.5 ?
H11D C113 H11E 109.5 ?
C112 C113 H11F 109.5 ?
H11D C113 H11F 109.5 ?
H11E C113 H11F 109.5 ?
C112 C114 H11G 109.5 ?
C112 C114 H11H 109.5 ?
H11G C114 H11H 109.5 ?
C112 C114 H11I 109.5 ?
H11G C114 H11I 109.5 ?
H11H C114 H11I 109.5 ?
C111 C115 C116 108.7(2) ?
C111 C115 C117 114.3(3) ?
C116 C115 C117 108.7(2) ?
C111 C115 H115 108.3 ?
C116 C115 H115 108.3 ?
C117 C115 H115 108.3 ?
C115 C116 H11J 109.5 ?
C115 C116 H11K 109.5 ?
H11J C116 H11K 109.5 ?
C115 C116 H11L 109.5 ?
H11J C116 H11L 109.5 ?
H11K C116 H11L 109.5 ?
C115 C117 H11M 109.5 ?
C115 C117 H11N 109.5 ?
H11M C117 H11N 109.5 ?
C115 C117 H11O 109.5 ?
H11M C117 H11O 109.5 ?
H11N C117 H11O 109.5 ?
C123 C118 C119 120.5(2) ?
C123 C118 N8 121.0(2) ?
C119 C118 N8 118.4(2) ?
C120 C119 C118 118.3(3) ?
C120 C119 C124 120.5(2) ?
C118 C119 C124 121.1(2) ?
C121 C120 C119 121.2(3) ?
C121 C120 H120 119.4 ?
C119 C120 H120 119.4 ?
C122 C121 C120 120.1(3) ?
C122 C121 H121 119.9 ?
C120 C121 H121 119.9 ?
C121 C122 C123 121.0(3) ?
C121 C122 H122 119.5 ?
C123 C122 H122 119.5 ?
C122 C123 C118 118.7(2) ?
C122 C123 C127 119.1(2) ?
C118 C123 C127 122.1(2) ?
C126 C124 C119 114.9(3) ?
C126 C124 C125 108.9(2) ?
C119 C124 C125 110.2(2) ?
C126 C124 H124 107.5 ?
C119 C124 H124 107.5 ?
C125 C124 H124 107.5 ?
C124 C125 H12D 109.5 ?
C124 C125 H12E 109.5 ?
H12D C125 H12E 109.5 ?
C124 C125 H12F 109.5 ?
H12D C125 H12F 109.5 ?
H12E C125 H12F 109.5 ?
C124 C126 H12G 109.5 ?
C124 C126 H12H 109.5 ?
H12G C126 H12H 109.5 ?
C124 C126 H12I 109.5 ?
H12G C126 H12I 109.5 ?
H12H C126 H12I 109.5 ?
C123 C127 C129 114.4(2) ?
C123 C127 C128 109.9(2) ?
C129 C127 C128 108.2(2) ?
C123 C127 H127 108.0 ?
C129 C127 H127 108.0 ?
C128 C127 H127 108.0 ?
C127 C128 H12J 109.5 ?
C127 C128 H12K 109.5 ?
H12J C128 H12K 109.5 ?
C127 C128 H12L 109.5 ?
H12J C128 H12L 109.5 ?
H12K C128 H12L 109.5 ?
C127 C129 H12M 109.5 ?
C127 C129 H12N 109.5 ?
H12M C129 H12N 109.5 ?
C127 C129 H12O 109.5 ?
H12M C129 H12O 109.5 ?
H12N C129 H12O 109.5 ?
N7 C130 C131 114.2(2) ?
N7 C130 H13A 108.7 ?
C131 C130 H13A 108.7 ?
N7 C130 H13B 108.7 ?
C131 C130 H13B 108.7 ?
H13A C130 H13B 107.6 ?
C132 C131 C130 114.4(2) ?
C132 C131 H13C 108.7 ?
C130 C131 H13C 108.7 ?
C132 C131 H13D 108.7 ?
C130 C131 H13D 108.7 ?
H13C C131 H13D 107.6 ?
N8 C132 C131 113.2(2) ?
N8 C132 H13E 108.9 ?
C131 C132 H13E 108.9 ?
N8 C132 H13F 108.9 ?
C131 C132 H13F 108.9 ?
H13E C132 H13F 107.8 ?
O25 C133 Fe7 172.7(2) ?
O26 C134 Fe7 173.3(2) ?
O27 C135 Fe7 177.9(2) ?
O28 C136 Fe7 178.9(3) ?
O29 C137 Fe8 174.1(3) ?
O30 C138 Fe8 173.4(3) ?
O31 C139 Fe8 178.5(3) ?
O32 C140 Fe8 179.1(3) ?

loop_
_geom_bond_atom_site_label_1
_geom_bond_atom_site_label_2
_geom_bond_distance
_geom_bond_publ_flag
Sn1 N1 2.026(2) yes
Sn1 N2 2.037(2) yes
Sn1 Fe2 2.5734(4) yes
Sn1 Fe1 2.5764(4) yes
N1 C1 1.438(3) ?
N1 C25 1.478(3) ?
N2 C13 1.430(3) ?
N2 C27 1.468(3) ?
Fe1 C30 1.782(3) ?
Fe1 C28 1.804(3) ?
Fe1 C31 1.811(3) ?
Fe1 C29 1.812(3) ?
Fe1 Fe2 2.8572(5) ?
Fe2 C34 1.787(3) ?
Fe2 C33 1.811(3) ?
Fe2 C32 1.811(3) ?
Fe2 C35 1.810(3) ?
C1 C2 1.411(3) ?
C1 C6 1.408(3) ?
C2 C3 1.396(4) ?
C2 C7 1.526(4) ?
C3 C4 1.379(4) ?
C3 H3 0.9500 ?
C4 C5 1.378(4) ?
C4 H4 0.9500 ?
C5 C6 1.395(3) ?
C5 H5 0.9500 ?
C6 C10 1.523(3) ?
C7 C8 1.527(4) ?
C7 C9 1.537(4) ?
C7 H7 1.0000 ?
C8 H8A 0.9800 ?
C8 H8B 0.9800 ?
C8 H8C 0.9800 ?
C9 H9A 0.9800 ?
C9 H9B 0.9800 ?
C9 H9C 0.9800 ?
C10 C11 1.529(4) ?
C10 C12 1.544(4) ?
C10 H10 1.0000 ?
C11 H11A 0.9800 ?
C11 H11B 0.9800 ?
C11 H11C 0.9800 ?
C12 H12A 0.9800 ?
C12 H12B 0.9800 ?
C12 H12C 0.9800 ?
C13 C18 1.416(4) ?
C13 C14 1.410(4) ?
C14 C15 1.397(4) ?
C14 C19 1.516(4) ?
C15 C16 1.380(4) ?
C15 H15 0.9500 ?
C16 C17 1.381(4) ?
C16 H16 0.9500 ?
C17 C18 1.389(4) ?
C17 H17 0.9500 ?
C18 C22 1.521(4) ?
C19 C20 1.526(4) ?
C19 C21 1.547(4) ?
C19 H19 1.0000 ?
C20 H20A 0.9800 ?
C20 H20B 0.9800 ?
C20 H20C 0.9800 ?
C21 H21A 0.9800 ?
C21 H21B 0.9800 ?
C21 H21C 0.9800 ?
C22 C23 1.533(4) ?
C22 C24 1.554(4) ?
C22 H22 1.0000 ?
C23 H23A 0.9800 ?
C23 H23B 0.9800 ?
C23 H23C 0.9800 ?
C24 H24A 0.9800 ?
C24 H24B 0.9800 ?
C24 H24C 0.9800 ?
C25 C26 1.508(4) ?
C25 H25A 0.9900 ?
C25 H25B 0.9900 ?
C26 C27 1.510(4) ?
C26 H26A 0.9900 ?
C26 H26B 0.9900 ?
C27 H27A 0.9900 ?
C27 H27B 0.9900 ?
C28 O1 1.148(3) ?
C29 O2 1.139(3) ?
C30 O3 1.144(3) ?
C31 O4 1.138(3) ?
C32 O5 1.143(3) ?
C33 O6 1.135(3) ?
C34 O7 1.145(3) ?
C35 O8 1.137(3) ?
Sn2 N4 2.034(2) yes
Sn2 N3 2.032(2) yes
Sn2 Fe4 2.5664(4) yes
Sn2 Fe3 2.5769(4) yes
N3 C36 1.440(3) ?
N3 C60 1.468(3) ?
N4 C48 1.433(3) ?
N4 C62 1.475(3) ?
Fe3 C65 1.769(3) ?
Fe3 C63 1.811(3) ?
Fe3 C64 1.809(3) ?
Fe3 C66 1.816(3) ?
Fe3 Fe4 2.8557(5) ?
Fe4 C69 1.787(3) ?
Fe4 C68 1.807(3) ?
Fe4 C70 1.816(3) ?
Fe4 C67 1.817(3) ?
C36 C37 1.414(4) ?
C36 C41 1.406(4) ?
C37 C38 1.398(4) ?
C37 C42 1.516(4) ?
C38 C39 1.372(4) ?
C38 H38 0.9500 ?
C39 C40 1.373(4) ?
C39 H39 0.9500 ?
C40 C41 1.401(4) ?
C40 H40 0.9500 ?
C41 C45 1.527(4) ?
C42 C44 1.532(4) ?
C42 C43 1.538(4) ?
C42 H42 1.0000 ?
C43 H43A 0.9800 ?
C43 H43B 0.9800 ?
C43 H43C 0.9800 ?
C44 H44A 0.9800 ?
C44 H44B 0.9800 ?
C44 H44C 0.9800 ?
C45 C46 1.543(4) ?
C45 C47 1.530(4) ?
C45 H45 1.0000 ?
C46 H46A 0.9800 ?
C46 H46B 0.9800 ?
C46 H46C 0.9800 ?
C47 H47A 0.9800 ?
C47 H47B 0.9800 ?
C47 H47C 0.9800 ?
C48 C53 1.407(4) ?
C48 C49 1.424(4) ?
C49 C50 1.377(4) ?
C49 C54 1.519(4) ?
C50 C51 1.371(4) ?
C50 H50 0.9500 ?
C51 C52 1.393(4) ?
C51 H51 0.9500 ?
C52 C53 1.399(4) ?
C52 H52 0.9500 ?
C53 C57 1.514(4) ?
C54 C56 1.533(4) ?
C54 C55 1.543(4) ?
C54 H54 1.0000 ?
C55 H55A 0.9800 ?
C55 H55B 0.9800 ?
C55 H55C 0.9800 ?
C56 H56A 0.9800 ?
C56 H56B 0.9800 ?
C56 H56C 0.9800 ?
C57 C59 1.535(4) ?
C57 C58 1.543(4) ?
C57 H57 1.0000 ?
C58 H58A 0.9800 ?
C58 H58B 0.9800 ?
C58 H58C 0.9800 ?
C59 H59A 0.9800 ?
C59 H59B 0.9800 ?
C59 H59C 0.9800 ?
C60 C61 1.491(4) ?
C60 H60A 0.9900 ?
C60 H60B 0.9900 ?
C61 C62 1.492(4) ?
C61 H61A 0.9900 ?
C61 H61B 0.9900 ?
C62 H62A 0.9900 ?
C62 H62B 0.9900 ?
C63 O9 1.145(3) ?
C64 O10 1.138(3) ?
C65 O11 1.147(3) ?
C66 O12 1.135(3) ?
C67 O13 1.137(3) ?
C68 O14 1.137(3) ?
C69 O15 1.145(3) ?
C70 O16 1.136(3) ?
Sn3 N6 2.022(2) yes
Sn3 N5 2.036(2) yes
Sn3 Fe5 2.5464(4) yes
Sn3 Fe6 2.5901(4) yes
N5 C71 1.427(3) ?
N5 C95 1.465(3) ?
N6 C83 1.446(3) ?
N6 C97 1.475(3) ?
Fe5 C100 1.789(3) ?
Fe5 C98 1.814(3) ?
Fe5 C99 1.816(3) ?
Fe5 C101 1.824(3) ?
Fe5 Fe6 2.8600(5) ?
Fe6 C104 1.779(3) ?
Fe6 C103 1.817(3) ?
Fe6 C102 1.811(3) ?
Fe6 C105 1.823(3) ?
C71 C72 1.416(3) ?
C71 C76 1.417(4) ?
C72 C73 1.392(4) ?
C72 C77 1.518(4) ?
C73 C74 1.376(4) ?
C73 H73 0.9500 ?
C74 C75 1.371(4) ?
C74 H74 0.9500 ?
C75 C76 1.394(4) ?
C75 H75 0.9500 ?
C76 C80 1.521(4) ?
C77 C79 1.522(4) ?
C77 C78 1.539(4) ?
C77 H77 1.0000 ?
C78 H78A 0.9800 ?
C78 H78B 0.9800 ?
C78 H78C 0.9800 ?
C79 H79A 0.9800 ?
C79 H79B 0.9800 ?
C79 H79C 0.9800 ?
C80 C82 1.526(4) ?
C80 C81 1.537(4) ?
C80 H80 1.0000 ?
C81 H81A 0.9800 ?
C81 H81B 0.9800 ?
C81 H81C 0.9800 ?
C82 H82A 0.9800 ?
C82 H82B 0.9800 ?
C82 H82C 0.9800 ?
C83 C88 1.411(4) ?
C83 C84 1.403(4) ?
C84 C85 1.406(4) ?
C84 C89 1.519(4) ?
C85 C86 1.376(4) ?
C85 H85 0.9500 ?
C86 C87 1.385(4) ?
C86 H86 0.9500 ?
C87 C88 1.404(4) ?
C87 H87 0.9500 ?
C88 C92 1.510(4) ?
C89 C91 1.522(4) ?
C89 C90 1.543(4) ?
C89 H89 1.0000 ?
C90 H90A 0.9800 ?
C90 H90B 0.9800 ?
C90 H90C 0.9800 ?
C91 H91A 0.9800 ?
C91 H91B 0.9800 ?
C91 H91C 0.9800 ?
C92 C94 1.524(4) ?
C92 C93 1.552(4) ?
C92 H92 1.0000 ?
C93 H93A 0.9800 ?
C93 H93B 0.9800 ?
C93 H93C 0.9800 ?
C94 H94A 0.9800 ?
C94 H94B 0.9800 ?
C94 H94C 0.9800 ?
C95 C96 1.493(4) ?
C95 H95A 0.9900 ?
C95 H95B 0.9900 ?
C96 C97 1.483(4) ?
C96 H96A 0.9900 ?
C96 H96B 0.9900 ?
C97 H97A 0.9900 ?
C97 H97B 0.9900 ?
C98 O17 1.141(3) ?
C99 O18 1.140(3) ?
C100 O19 1.145(3) ?
C101 O20 1.128(3) ?
C102 O21 1.140(3) ?
C103 O22 1.140(3) ?
C104 O23 1.142(3) ?
C105 O24 1.124(3) ?
Sn4 N8 2.030(2) yes
Sn4 N7 2.036(2) yes
Sn4 Fe7 2.5697(4) yes
Sn4 Fe8 2.5798(4) yes
N7 C106 1.434(3) ?
N7 C130 1.473(3) ?
N8 C118 1.439(3) ?
N8 C132 1.474(3) ?
Fe7 C135 1.786(3) ?
Fe7 C136 1.807(3) ?
Fe7 C133 1.809(3) ?
Fe7 C134 1.815(3) ?
Fe7 Fe8 2.8571(5) ?
Fe8 C139 1.783(3) ?
Fe8 C140 1.807(3) ?
Fe8 C138 1.819(3) ?
Fe8 C137 1.810(3) ?
C106 C111 1.414(4) ?
C106 C107 1.406(4) ?
C107 C108 1.398(4) ?
C107 C112 1.521(4) ?
C108 C109 1.373(4) ?
C108 H108 0.9500 ?
C109 C110 1.370(4) ?
C109 H109 0.9500 ?
C110 C111 1.392(4) ?
C110 H110 0.9500 ?
C111 C115 1.519(4) ?
C112 C114 1.528(4) ?
C112 C113 1.541(4) ?
C112 H112 1.0000 ?
C113 H11D 0.9800 ?
C113 H11E 0.9800 ?
C113 H11F 0.9800 ?
C114 H11G 0.9800 ?
C114 H11H 0.9800 ?
C114 H11I 0.9800 ?
C115 C116 1.548(4) ?
C115 C117 1.538(4) ?
C115 H115 1.0000 ?
C116 H11J 0.9800 ?
C116 H11K 0.9800 ?
C116 H11L 0.9800 ?
C117 H11M 0.9800 ?
C117 H11N 0.9800 ?
C117 H11O 0.9800 ?
C118 C123 1.404(4) ?
C118 C119 1.413(3) ?
C119 C120 1.391(4) ?
C119 C124 1.525(4) ?
C120 C121 1.382(4) ?
C120 H120 0.9500 ?
C121 C122 1.376(4) ?
C121 H121 0.9500 ?
C122 C123 1.394(3) ?
C122 H122 0.9500 ?
C123 C127 1.523(3) ?
C124 C126 1.537(4) ?
C124 C125 1.538(4) ?
C124 H124 1.0000 ?
C125 H12D 0.9800 ?
C125 H12E 0.9800 ?
C125 H12F 0.9800 ?
C126 H12G 0.9800 ?
C126 H12H 0.9800 ?
C126 H12I 0.9800 ?
C127 C129 1.524(4) ?
C127 C128 1.548(4) ?
C127 H127 1.0000 ?
C128 H12J 0.9800 ?
C128 H12K 0.9800 ?
C128 H12L 0.9800 ?
C129 H12M 0.9800 ?
C129 H12N 0.9800 ?
C129 H12O 0.9800 ?
C130 C131 1.513(4) ?
C130 H13A 0.9900 ?
C130 H13B 0.9900 ?
C131 C132 1.513(4) ?
C131 H13C 0.9900 ?
C131 H13D 0.9900 ?
C132 H13E 0.9900 ?
C132 H13F 0.9900 ?
C133 O25 1.137(3) ?
C134 O26 1.138(3) ?
C135 O27 1.148(3) ?
C136 O28 1.136(3) ?
C137 O29 1.139(3) ?
C138 O30 1.137(3) ?
C139 O31 1.146(3) ?
C140 O32 1.142(3) ?

loop_
_geom_torsion_atom_site_label_1
_geom_torsion_atom_site_label_2
_geom_torsion_atom_site_label_3
_geom_torsion_atom_site_label_4
_geom_torsion
N2 Sn1 N1 C1 -179.98(19)
Fe2 Sn1 N1 C1 39.8(2)
Fe1 Sn1 N1 C1 -43.5(2)
N2 Sn1 N1 C25 13.0(2)
Fe2 Sn1 N1 C25 -127.26(17)
Fe1 Sn1 N1 C25 149.48(16)
N1 Sn1 N2 C13 -177.00(19)
Fe2 Sn1 N2 C13 -38.0(2)
Fe1 Sn1 N2 C13 45.7(2)
N1 Sn1 N2 C27 -8.0(2)
Fe2 Sn1 N2 C27 130.99(18)
Fe1 Sn1 N2 C27 -145.29(18)
N1 Sn1 Fe1 C30 -62.85(12)
N2 Sn1 Fe1 C30 63.09(12)
Fe2 Sn1 Fe1 C30 -178.47(9)
N1 Sn1 Fe1 C28 28.61(11)
N2 Sn1 Fe1 C28 154.56(11)
Fe2 Sn1 Fe1 C28 -87.00(9)
N1 Sn1 Fe1 C31 118.1(2)
N2 Sn1 Fe1 C31 -115.9(2)
Fe2 Sn1 Fe1 C31 2.49(19)
N1 Sn1 Fe1 C29 -154.88(11)
N2 Sn1 Fe1 C29 -28.93(12)
Fe2 Sn1 Fe1 C29 89.51(9)
N1 Sn1 Fe1 Fe2 115.61(7)
N2 Sn1 Fe1 Fe2 -118.44(7)
N1 Sn1 Fe2 C34 65.01(12)
N2 Sn1 Fe2 C34 -63.93(12)
Fe1 Sn1 Fe2 C34 -178.50(10)
N1 Sn1 Fe2 C33 155.89(11)
N2 Sn1 Fe2 C33 26.95(11)
Fe1 Sn1 Fe2 C33 -87.61(9)
N1 Sn1 Fe2 C32 -26.58(11)
N2 Sn1 Fe2 C32 -155.52(11)
Fe1 Sn1 Fe2 C32 89.92(8)
N1 Sn1 Fe2 C35 -115.6(2)
N2 Sn1 Fe2 C35 115.5(2)
Fe1 Sn1 Fe2 C35 0.91(18)
N1 Sn1 Fe2 Fe1 -116.49(7)
N2 Sn1 Fe2 Fe1 114.57(7)
C30 Fe1 Fe2 C34 6.7(3)
C28 Fe1 Fe2 C34 96.5(2)
C31 Fe1 Fe2 C34 -175.5(2)
C29 Fe1 Fe2 C34 -87.9(2)
Sn1 Fe1 Fe2 C34 3.4(2)
C30 Fe1 Fe2 C33 94.9(2)
C28 Fe1 Fe2 C33 -175.26(12)
C31 Fe1 Fe2 C33 -87.26(12)
C29 Fe1 Fe2 C33 0.33(12)
Sn1 Fe1 Fe2 C33 91.55(9)
C30 Fe1 Fe2 C32 -87.4(2)
C28 Fe1 Fe2 C32 2.45(12)
C31 Fe1 Fe2 C32 90.44(12)
C29 Fe1 Fe2 C32 178.04(12)
Sn1 Fe1 Fe2 C32 -90.74(8)
C30 Fe1 Fe2 C35 -176.2(2)
C28 Fe1 Fe2 C35 -86.36(12)
C31 Fe1 Fe2 C35 1.64(13)
C29 Fe1 Fe2 C35 89.24(12)
Sn1 Fe1 Fe2 C35 -179.55(9)
C30 Fe1 Fe2 Sn1 3.3(2)
C28 Fe1 Fe2 Sn1 93.19(8)
C31 Fe1 Fe2 Sn1 -178.81(9)
C29 Fe1 Fe2 Sn1 -91.22(8)
C25 N1 C1 C2 -104.7(3)
Sn1 N1 C1 C2 87.7(3)
C25 N1 C1 C6 74.0(3)
Sn1 N1 C1 C6 -93.6(3)
C6 C1 C2 C3 3.4(4)
N1 C1 C2 C3 -177.9(2)
C6 C1 C2 C7 -174.4(2)
N1 C1 C2 C7 4.4(4)
C1 C2 C3 C4 -1.6(4)
C7 C2 C3 C4 176.2(3)
C2 C3 C4 C5 -0.8(4)
C3 C4 C5 C6 1.4(4)
C4 C5 C6 C1 0.4(4)
C4 C5 C6 C10 -177.1(2)
C2 C1 C6 C5 -2.8(4)
N1 C1 C6 C5 178.5(2)
C2 C1 C6 C10 174.7(2)
N1 C1 C6 C10 -4.0(4)
C1 C2 C7 C8 -156.6(2)
C3 C2 C7 C8 25.7(4)
C1 C2 C7 C9 79.2(3)
C3 C2 C7 C9 -98.5(3)
C5 C6 C10 C11 -44.9(3)
C1 C6 C10 C11 137.6(3)
C5 C6 C10 C12 77.0(3)
C1 C6 C10 C12 -100.5(3)
C27 N2 C13 C18 -81.7(3)
Sn1 N2 C13 C18 88.0(3)
C27 N2 C13 C14 96.2(3)
Sn1 N2 C13 C14 -94.1(3)
C18 C13 C14 C15 -5.6(4)
N2 C13 C14 C15 176.5(2)
C18 C13 C14 C19 169.8(2)
N2 C13 C14 C19 -8.1(4)
C13 C14 C15 C16 1.4(4)
C19 C14 C15 C16 -174.2(3)
C14 C15 C16 C17 3.0(4)
C15 C16 C17 C18 -3.1(4)
C16 C17 C18 C13 -1.1(4)
C16 C17 C18 C22 173.3(2)
C14 C13 C18 C17 5.5(4)
N2 C13 C18 C17 -176.6(2)
C14 C13 C18 C22 -168.7(2)
N2 C13 C18 C22 9.2(4)
C15 C14 C19 C20 -41.7(4)
C13 C14 C19 C20 142.8(3)
C15 C14 C19 C21 80.1(3)
C13 C14 C19 C21 -95.4(3)
C17 C18 C22 C23 42.6(3)
C13 C18 C22 C23 -143.2(3)
C17 C18 C22 C24 -78.7(3)
C13 C18 C22 C24 95.5(3)
C1 N1 C25 C26 148.9(2)
Sn1 N1 C25 C26 -43.2(3)
N1 C25 C26 C27 72.8(3)
C13 N2 C27 C26 -157.0(2)
Sn1 N2 C27 C26 33.3(3)
C25 C26 C27 N2 -67.4(3)
C30 Fe1 C28 O1 -77(2)
C31 Fe1 C28 O1 35(2)
C29 Fe1 C28 O1 56(3)
Sn1 Fe1 C28 O1 -173(2)
Fe2 Fe1 C28 O1 130(2)
C30 Fe1 C29 O2 82(2)
C28 Fe1 C29 O2 -51(3)
C31 Fe1 C29 O2 -30(2)
Sn1 Fe1 C29 O2 178(100)
Fe2 Fe1 C29 O2 -125(2)
C28 Fe1 C30 O3 89(5)
C31 Fe1 C30 O3 0(5)
C29 Fe1 C30 O3 -88(5)
Sn1 Fe1 C30 O3 -179(100)
Fe2 Fe1 C30 O3 178(100)
C30 Fe1 C31 O4 -17(17)
C28 Fe1 C31 O4 -108(17)
C29 Fe1 C31 O4 74(17)
Sn1 Fe1 C31 O4 162(100)
Fe2 Fe1 C31 O4 164(100)
C34 Fe2 C32 O5 76(2)
C33 Fe2 C32 O5 -72(4)
C35 Fe2 C32 O5 -36(2)
Sn1 Fe2 C32 O5 173(2)
Fe1 Fe2 C32 O5 -130(2)
C34 Fe2 C33 O6 -74(3)
C32 Fe2 C33 O6 74(4)
C35 Fe2 C33 O6 38(3)
Sn1 Fe2 C33 O6 -171(3)
Fe1 Fe2 C33 O6 132(3)
C33 Fe2 C34 O7 76(22)
C32 Fe2 C34 O7 -102(22)
C35 Fe2 C34 O7 -13(22)
Sn1 Fe2 C34 O7 167(100)
Fe1 Fe2 C34 O7 164(100)
C34 Fe2 C35 O8 -26(16)
C33 Fe2 C35 O8 -117(15)
C32 Fe2 C35 O8 65(15)
Sn1 Fe2 C35 O8 154(15)
Fe1 Fe2 C35 O8 155(15)
N4 Sn2 N3 C36 -179.7(2)
Fe4 Sn2 N3 C36 41.3(2)
Fe3 Sn2 N3 C36 -43.0(2)
N4 Sn2 N3 C60 14.5(2)
Fe4 Sn2 N3 C60 -124.56(19)
Fe3 Sn2 N3 C60 151.22(18)
N3 Sn2 N4 C48 -179.7(2)
Fe4 Sn2 N4 C48 -40.4(2)
Fe3 Sn2 N4 C48 42.8(2)
N3 Sn2 N4 C62 -14.6(2)
Fe4 Sn2 N4 C62 124.7(2)
Fe3 Sn2 N4 C62 -152.08(19)
N4 Sn2 Fe3 C65 62.20(12)
N3 Sn2 Fe3 C65 -63.79(12)
Fe4 Sn2 Fe3 C65 179.04(10)
N4 Sn2 Fe3 C63 153.76(12)
N3 Sn2 Fe3 C63 27.77(12)
Fe4 Sn2 Fe3 C63 -89.40(9)
N4 Sn2 Fe3 C64 -28.31(12)
N3 Sn2 Fe3 C64 -154.31(12)
Fe4 Sn2 Fe3 C64 88.53(10)
N4 Sn2 Fe3 C66 -115.0(2)
N3 Sn2 Fe3 C66 119.0(2)
Fe4 Sn2 Fe3 C66 1.9(2)
N4 Sn2 Fe3 Fe4 -116.84(8)
N3 Sn2 Fe3 Fe4 117.16(8)
N4 Sn2 Fe4 C69 -65.27(12)
N3 Sn2 Fe4 C69 63.00(12)
Fe3 Sn2 Fe4 C69 179.60(9)
N4 Sn2 Fe4 C68 26.32(12)
N3 Sn2 Fe4 C68 154.59(12)
Fe3 Sn2 Fe4 C68 -88.82(10)
N4 Sn2 Fe4 C70 110.9(2)
N3 Sn2 Fe4 C70 -120.9(2)
Fe3 Sn2 Fe4 C70 -4.3(2)
N4 Sn2 Fe4 C67 -158.16(11)
N3 Sn2 Fe4 C67 -29.89(11)
Fe3 Sn2 Fe4 C67 86.71(9)
N4 Sn2 Fe4 Fe3 115.13(7)
N3 Sn2 Fe4 Fe3 -116.60(7)
C65 Fe3 Fe4 C69 -2.9(3)
C63 Fe3 Fe4 C69 90.6(2)
C64 Fe3 Fe4 C69 -92.2(2)
C66 Fe3 Fe4 C69 -180.0(2)
Sn2 Fe3 Fe4 C69 -0.8(2)
C65 Fe3 Fe4 C68 88.6(2)
C63 Fe3 Fe4 C68 -177.92(12)
C64 Fe3 Fe4 C68 -0.65(13)
C66 Fe3 Fe4 C68 -88.47(13)
Sn2 Fe3 Fe4 C68 90.68(9)
C65 Fe3 Fe4 C70 176.0(2)
C63 Fe3 Fe4 C70 -90.52(13)
C64 Fe3 Fe4 C70 86.75(13)
C66 Fe3 Fe4 C70 -1.07(14)
Sn2 Fe3 Fe4 C70 178.08(10)
C65 Fe3 Fe4 C67 -94.6(2)
C63 Fe3 Fe4 C67 -1.16(12)
C64 Fe3 Fe4 C67 176.12(12)
C66 Fe3 Fe4 C67 88.30(13)
Sn2 Fe3 Fe4 C67 -92.55(9)
C65 Fe3 Fe4 Sn2 -2.1(2)
C63 Fe3 Fe4 Sn2 91.39(8)
C64 Fe3 Fe4 Sn2 -91.33(9)
C66 Fe3 Fe4 Sn2 -179.15(10)
C60 N3 C36 C37 -104.0(3)
Sn2 N3 C36 C37 89.3(3)
C60 N3 C36 C41 73.4(3)
Sn2 N3 C36 C41 -93.3(3)
C41 C36 C37 C38 3.0(4)
N3 C36 C37 C38 -179.6(2)
C41 C36 C37 C42 -174.5(2)
N3 C36 C37 C42 2.9(4)
C36 C37 C38 C39 -1.6(4)
C42 C37 C38 C39 175.9(2)
C37 C38 C39 C40 -0.7(4)
C38 C39 C40 C41 1.7(4)
C39 C40 C41 C36 -0.4(4)
C39 C40 C41 C45 -178.5(2)
C37 C36 C41 C40 -2.0(4)
N3 C36 C41 C40 -179.3(2)
C37 C36 C41 C45 176.0(2)
N3 C36 C41 C45 -1.3(4)
C38 C37 C42 C44 26.7(4)
C36 C37 C42 C44 -155.8(3)
C38 C37 C42 C43 -96.4(3)
C36 C37 C42 C43 81.0(3)
C40 C41 C45 C46 76.0(3)
C36 C41 C45 C46 -102.0(3)
C40 C41 C45 C47 -45.8(4)
C36 C41 C45 C47 136.2(3)
C62 N4 C48 C53 -73.0(3)
Sn2 N4 C48 C53 92.6(3)
C62 N4 C48 C49 104.5(3)
Sn2 N4 C48 C49 -89.8(3)
C53 C48 C49 C50 -3.1(4)
N4 C48 C49 C50 179.3(2)
C53 C48 C49 C54 173.7(2)
N4 C48 C49 C54 -3.8(4)
C48 C49 C50 C51 0.4(4)
C54 C49 C50 C51 -176.4(3)
C49 C50 C51 C52 2.0(4)
C50 C51 C52 C53 -1.6(4)
C49 C48 C53 C52 3.5(4)
N4 C48 C53 C52 -179.1(2)
C49 C48 C53 C57 -171.3(3)
N4 C48 C53 C57 6.2(4)
C51 C52 C53 C48 -1.1(4)
C51 C52 C53 C57 173.8(3)
C50 C49 C54 C56 -27.2(4)
C48 C49 C54 C56 156.0(3)
C50 C49 C54 C55 96.4(3)
C48 C49 C54 C55 -80.4(3)
C48 C53 C57 C59 -140.4(3)
C52 C53 C57 C59 44.9(4)
C48 C53 C57 C58 96.9(3)
C52 C53 C57 C58 -77.8(4)
C36 N3 C60 C61 153.4(2)
Sn2 N3 C60 C61 -39.7(3)
N3 C60 C61 C62 68.3(4)
C48 N4 C62 C61 -153.4(3)
Sn2 N4 C62 C61 40.6(3)
C60 C61 C62 N4 -69.4(4)
C65 Fe3 C63 O9 -69(2)
C64 Fe3 C63 O9 61(4)
C66 Fe3 C63 O9 40(2)
Sn2 Fe3 C63 O9 -167(2)
Fe4 Fe3 C63 O9 137(2)
C65 Fe3 C64 O10 66(2)
C63 Fe3 C64 O10 -64(4)
C66 Fe3 C64 O10 -44(2)
Sn2 Fe3 C64 O10 163(2)
Fe4 Fe3 C64 O10 -141(2)
C63 Fe3 C65 O11 102(9)
C64 Fe3 C65 O11 -76(9)
C66 Fe3 C65 O11 12(9)
Sn2 Fe3 C65 O11 -166(9)
Fe4 Fe3 C65 O11 -165(9)
C65 Fe3 C66 O12 -19(6)
C63 Fe3 C66 O12 -111(6)
C64 Fe3 C66 O12 70(6)
Sn2 Fe3 C66 O12 158(5)
Fe4 Fe3 C66 O12 159(6)
C69 Fe4 C67 O13 76(3)
C68 Fe4 C67 O13 -88(3)
C70 Fe4 C67 O13 -36(3)
Sn2 Fe4 C67 O13 171(3)
Fe3 Fe4 C67 O13 -133(3)
C69 Fe4 C68 O14 -80(3)
C70 Fe4 C68 O14 32(3)
C67 Fe4 C68 O14 84(3)
Sn2 Fe4 C68 O14 -174(3)
Fe3 Fe4 C68 O14 129(3)
C68 Fe4 C69 O15 54(18)
C70 Fe4 C69 O15 -34(18)
C67 Fe4 C69 O15 -124(18)
Sn2 Fe4 C69 O15 144(18)
Fe3 Fe4 C69 O15 145(18)
C69 Fe4 C70 O16 54(8)
C68 Fe4 C70 O16 -37(8)
C67 Fe4 C70 O16 147(8)
Sn2 Fe4 C70 O16 -122(8)
Fe3 Fe4 C70 O16 -125(8)
N6 Sn3 N5 C71 -174.9(2)
Fe5 Sn3 N5 C71 -34.4(2)
Fe6 Sn3 N5 C71 48.5(2)
N6 Sn3 N5 C95 13.6(2)
Fe5 Sn3 N5 C95 154.10(19)
Fe6 Sn3 N5 C95 -123.0(2)
N5 Sn3 N6 C83 -177.4(2)
Fe5 Sn3 N6 C83 43.2(2)
Fe6 Sn3 N6 C83 -41.4(2)
N5 Sn3 N6 C97 -10.0(2)
Fe5 Sn3 N6 C97 -149.4(2)
Fe6 Sn3 N6 C97 125.9(2)
N6 Sn3 Fe5 C100 61.83(12)
N5 Sn3 Fe5 C100 -67.55(12)
Fe6 Sn3 Fe5 C100 177.70(9)
N6 Sn3 Fe5 C98 152.56(11)
N5 Sn3 Fe5 C98 23.18(12)
Fe6 Sn3 Fe5 C98 -91.57(9)
N6 Sn3 Fe5 C99 -30.09(11)
N5 Sn3 Fe5 C99 -159.47(11)
Fe6 Sn3 Fe5 C99 85.78(8)
N6 Sn3 Fe5 C101 -121.73(19)
N5 Sn3 Fe5 C101 108.89(19)
Fe6 Sn3 Fe5 C101 -5.86(18)
N6 Sn3 Fe5 Fe6 -115.87(7)
N5 Sn3 Fe5 Fe6 114.75(8)
N6 Sn3 Fe6 C104 -63.88(12)
N5 Sn3 Fe6 C104 61.46(12)
Fe5 Sn3 Fe6 C104 177.77(9)
N6 Sn3 Fe6 C103 28.72(12)
N5 Sn3 Fe6 C103 154.06(11)
Fe5 Sn3 Fe6 C103 -89.63(9)
N6 Sn3 Fe6 C102 -156.35(12)
N5 Sn3 Fe6 C102 -31.01(12)
Fe5 Sn3 Fe6 C102 85.30(9)
N6 Sn3 Fe6 C105 120.6(3)
N5 Sn3 Fe6 C105 -114.1(3)
Fe5 Sn3 Fe6 C105 2.2(3)
N6 Sn3 Fe6 Fe5 118.35(8)
N5 Sn3 Fe6 Fe5 -116.31(7)
C100 Fe5 Fe6 C104 -9.4(3)
C98 Fe5 Fe6 C104 85.28(19)
C99 Fe5 Fe6 C104 -97.97(19)
C101 Fe5 Fe6 C104 172.95(19)
Sn3 Fe5 Fe6 C104 -4.08(17)
C100 Fe5 Fe6 C103 86.2(2)
C98 Fe5 Fe6 C103 -179.10(12)
C99 Fe5 Fe6 C103 -2.36(12)
C101 Fe5 Fe6 C103 -91.43(12)
Sn3 Fe5 Fe6 C103 91.54(9)
C100 Fe5 Fe6 C102 -98.1(2)
C98 Fe5 Fe6 C102 -3.49(12)
C99 Fe5 Fe6 C102 173.25(12)
C101 Fe5 Fe6 C102 84.17(12)
Sn3 Fe5 Fe6 C102 -92.86(9)
C100 Fe5 Fe6 C105 175.5(2)
C98 Fe5 Fe6 C105 -89.81(13)
C99 Fe5 Fe6 C105 86.93(13)
C101 Fe5 Fe6 C105 -2.14(13)
Sn3 Fe5 Fe6 C105 -179.17(10)
C100 Fe5 Fe6 Sn3 -5.3(2)
C98 Fe5 Fe6 Sn3 89.36(9)
C99 Fe5 Fe6 Sn3 -93.89(8)
C101 Fe5 Fe6 Sn3 177.03(9)
C95 N5 C71 C72 -100.3(3)
Sn3 N5 C71 C72 87.8(3)
C95 N5 C71 C76 77.4(3)
Sn3 N5 C71 C76 -94.5(3)
C76 C71 C72 C73 3.0(4)
N5 C71 C72 C73 -179.2(2)
C76 C71 C72 C77 -172.5(2)
N5 C71 C72 C77 5.3(4)
C71 C72 C73 C74 0.1(4)
C77 C72 C73 C74 175.7(2)
C72 C73 C74 C75 -2.8(4)
C73 C74 C75 C76 2.3(4)
C74 C75 C76 C71 0.9(4)
C74 C75 C76 C80 -173.8(2)
C72 C71 C76 C75 -3.5(4)
N5 C71 C76 C75 178.8(2)
C72 C71 C76 C80 171.1(2)
N5 C71 C76 C80 -6.6(4)
C73 C72 C77 C79 33.3(3)
C71 C72 C77 C79 -151.2(2)
C73 C72 C77 C78 -90.5(3)
C71 C72 C77 C78 85.0(3)
C75 C76 C80 C82 -43.4(4)
C71 C76 C80 C82 142.0(3)
C75 C76 C80 C81 77.0(3)
C71 C76 C80 C81 -97.5(3)
C97 N6 C83 C88 -75.1(3)
Sn3 N6 C83 C88 93.0(3)
C97 N6 C83 C84 103.9(3)
Sn3 N6 C83 C84 -88.0(3)
C88 C83 C84 C85 -3.7(4)
N6 C83 C84 C85 177.3(2)
C88 C83 C84 C89 173.6(3)
N6 C83 C84 C89 -5.4(4)
C83 C84 C85 C86 1.0(4)
C89 C84 C85 C86 -176.4(3)
C84 C85 C86 C87 1.7(4)
C85 C86 C87 C88 -1.6(4)
C84 C83 C88 C87 3.7(4)
N6 C83 C88 C87 -177.3(2)
C84 C83 C88 C92 -173.2(2)
N6 C83 C88 C92 5.7(4)
C86 C87 C88 C83 -1.0(4)
C86 C87 C88 C92 176.0(2)
C83 C84 C89 C91 151.6(3)
C85 C84 C89 C91 -31.1(4)
C83 C84 C89 C90 -84.4(4)
C85 C84 C89 C90 92.9(3)
C83 C88 C92 C94 -143.0(3)
C87 C88 C92 C94 40.1(4)
C83 C88 C92 C93 94.4(3)
C87 C88 C92 C93 -82.5(3)
C71 N5 C95 C96 147.1(2)
Sn3 N5 C95 C96 -40.8(3)
N5 C95 C96 C97 69.7(4)
C83 N6 C97 C96 -158.2(3)
Sn3 N6 C97 C96 33.7(4)
C95 C96 C97 N6 -65.5(4)
C100 Fe5 C98 O17 -68(2)
C99 Fe5 C98 O17 65(3)
C101 Fe5 C98 O17 45(2)
Sn3 Fe5 C98 O17 -166(2)
Fe6 Fe5 C98 O17 137(2)
C100 Fe5 C99 O18 74(2)
C98 Fe5 C99 O18 -59(4)
C101 Fe5 C99 O18 -39(2)
Sn3 Fe5 C99 O18 172(2)
Fe6 Fe5 C99 O18 -131(2)
C98 Fe5 C100 O19 63(14)
C99 Fe5 C100 O19 -115(14)
C101 Fe5 C100 O19 -25(14)
Sn3 Fe5 C100 O19 153(14)
Fe6 Fe5 C100 O19 158(14)
C100 Fe5 C101 O20 52(6)
C98 Fe5 C101 O20 -38(6)
C99 Fe5 C101 O20 144(6)
Sn3 Fe5 C101 O20 -124(6)
Fe6 Fe5 C101 O20 -129(6)
C104 Fe6 C102 O21 80(3)
C103 Fe6 C102 O21 -79(3)
C105 Fe6 C102 O21 -30(3)
Sn3 Fe6 C102 O21 171(3)
Fe5 Fe6 C102 O21 -134(3)
C104 Fe6 C103 O22 -76(3)
C102 Fe6 C103 O22 83(3)
C105 Fe6 C103 O22 34(3)
Sn3 Fe6 C103 O22 -167(3)
Fe5 Fe6 C103 O22 137(3)
C103 Fe6 C104 O23 101(9)
C102 Fe6 C104 O23 -77(9)
C105 Fe6 C104 O23 11(9)
Sn3 Fe6 C104 O23 -167(9)
Fe5 Fe6 C104 O23 -163(9)
C104 Fe6 C105 O24 -17(4)
C103 Fe6 C105 O24 -110(4)
C102 Fe6 C105 O24 74(4)
Sn3 Fe6 C105 O24 158(4)
Fe5 Fe6 C105 O24 160(4)
N8 Sn4 N7 C106 178.07(19)
Fe7 Sn4 N7 C106 -44.6(2)
Fe8 Sn4 N7 C106 38.9(2)
N8 Sn4 N7 C130 9.2(2)
Fe7 Sn4 N7 C130 146.53(17)
Fe8 Sn4 N7 C130 -129.95(18)
N7 Sn4 N8 C118 -178.58(19)
Fe7 Sn4 N8 C118 44.6(2)
Fe8 Sn4 N8 C118 -38.7(2)
N7 Sn4 N8 C132 -13.1(2)
Fe7 Sn4 N8 C132 -149.88(17)
Fe8 Sn4 N8 C132 126.75(18)
N8 Sn4 Fe7 C135 62.74(12)
N7 Sn4 Fe7 C135 -63.44(12)
Fe8 Sn4 Fe7 C135 178.88(9)
N8 Sn4 Fe7 C136 -119.0(2)
N7 Sn4 Fe7 C136 114.8(2)
Fe8 Sn4 Fe7 C136 -2.83(18)
N8 Sn4 Fe7 C133 154.47(12)
N7 Sn4 Fe7 C133 28.29(12)
Fe8 Sn4 Fe7 C133 -89.39(9)
N8 Sn4 Fe7 C134 -28.60(11)
N7 Sn4 Fe7 C134 -154.78(11)
Fe8 Sn4 Fe7 C134 87.54(9)
N8 Sn4 Fe7 Fe8 -116.14(7)
N7 Sn4 Fe7 Fe8 117.68(7)
N8 Sn4 Fe8 C139 -65.21(12)
N7 Sn4 Fe8 C139 63.70(12)
Fe7 Sn4 Fe8 C139 178.64(10)
N8 Sn4 Fe8 C140 114.6(2)
N7 Sn4 Fe8 C140 -116.5(2)
Fe7 Sn4 Fe8 C140 -1.5(2)
N8 Sn4 Fe8 C138 26.82(11)
N7 Sn4 Fe8 C138 155.73(11)
Fe7 Sn4 Fe8 C138 -89.34(8)
N8 Sn4 Fe8 C137 -156.32(11)
N7 Sn4 Fe8 C137 -27.41(11)
Fe7 Sn4 Fe8 C137 87.52(9)
N8 Sn4 Fe8 Fe7 116.16(7)
N7 Sn4 Fe8 Fe7 -114.94(7)
C135 Fe7 Fe8 C139 -5.4(3)
C136 Fe7 Fe8 C139 175.7(2)
C133 Fe7 Fe8 C139 88.2(2)
C134 Fe7 Fe8 C139 -95.9(2)
Sn4 Fe7 Fe8 C139 -2.9(2)
C135 Fe7 Fe8 C140 176.8(2)
C136 Fe7 Fe8 C140 -2.13(13)
C133 Fe7 Fe8 C140 -89.61(13)
C134 Fe7 Fe8 C140 86.24(13)
Sn4 Fe7 Fe8 C140 179.28(9)
C135 Fe7 Fe8 C138 88.5(2)
C136 Fe7 Fe8 C138 -90.34(12)
C133 Fe7 Fe8 C138 -177.82(12)
C134 Fe7 Fe8 C138 -1.97(12)
Sn4 Fe7 Fe8 C138 91.06(8)
C135 Fe7 Fe8 C137 -94.4(2)
C136 Fe7 Fe8 C137 86.73(12)
C133 Fe7 Fe8 C137 -0.76(12)
C134 Fe7 Fe8 C137 175.10(12)
Sn4 Fe7 Fe8 C137 -91.87(9)
C135 Fe7 Fe8 Sn4 -2.5(2)
C136 Fe7 Fe8 Sn4 178.60(9)
C133 Fe7 Fe8 Sn4 91.11(8)
C134 Fe7 Fe8 Sn4 -93.03(9)
C130 N7 C106 C111 80.9(3)
Sn4 N7 C106 C111 -88.7(3)
C130 N7 C106 C107 -97.3(3)
Sn4 N7 C106 C107 93.1(3)
C111 C106 C107 C108 5.1(4)
N7 C106 C107 C108 -176.7(2)
C111 C106 C107 C112 -170.1(2)
N7 C106 C107 C112 8.1(4)
C106 C107 C108 C109 -0.5(4)
C112 C107 C108 C109 174.8(3)
C107 C108 C109 C110 -3.6(4)
C108 C109 C110 C111 3.0(4)
C109 C110 C111 C106 1.5(4)
C109 C110 C111 C115 -172.5(3)
C107 C106 C111 C110 -5.6(4)
N7 C106 C111 C110 176.3(2)
C107 C106 C111 C115 168.3(2)
N7 C106 C111 C115 -9.9(4)
C108 C107 C112 C114 40.1(4)
C106 C107 C112 C114 -144.8(3)
C108 C107 C112 C113 -82.4(3)
C106 C107 C112 C113 92.8(3)
C110 C111 C115 C116 78.3(3)
C106 C111 C115 C116 -95.5(3)
C110 C111 C115 C117 -43.3(4)
C106 C111 C115 C117 142.9(3)
C132 N8 C118 C123 -73.2(3)
Sn4 N8 C118 C123 92.9(3)
C132 N8 C118 C119 104.8(3)
Sn4 N8 C118 C119 -89.1(3)
C123 C118 C119 C120 -3.9(4)
N8 C118 C119 C120 178.0(2)
C123 C118 C119 C124 174.2(2)
N8 C118 C119 C124 -3.8(4)
C118 C119 C120 C121 1.4(4)
C124 C119 C120 C121 -176.8(3)
C119 C120 C121 C122 1.7(4)
C120 C121 C122 C123 -2.3(4)
C121 C122 C123 C118 -0.3(4)
C121 C122 C123 C127 177.5(2)
C119 C118 C123 C122 3.4(4)
N8 C118 C123 C122 -178.6(2)
C119 C118 C123 C127 -174.3(2)
N8 C118 C123 C127 3.7(4)
C120 C119 C124 C126 -23.1(4)
C118 C119 C124 C126 158.8(3)
C120 C119 C124 C125 100.3(3)
C118 C119 C124 C125 -77.8(3)
C122 C123 C127 C129 44.8(3)
C118 C123 C127 C129 -137.6(3)
C122 C123 C127 C128 -77.1(3)
C118 C123 C127 C128 100.5(3)
C106 N7 C130 C131 155.8(2)
Sn4 N7 C130 C131 -34.6(3)
N7 C130 C131 C132 67.7(3)
C118 N8 C132 C131 -151.2(2)
Sn4 N8 C132 C131 42.5(3)
C130 C131 C132 N8 -72.3(3)
C135 Fe7 C133 O25 -80(2)
C136 Fe7 C133 O25 32(2)
C134 Fe7 C133 O25 48(3)
Sn4 Fe7 C133 O25 -178(100)
Fe8 Fe7 C133 O25 126(2)
C135 Fe7 C134 O26 75(2)
C136 Fe7 C134 O26 -37(2)
C133 Fe7 C134 O26 -54(3)
Sn4 Fe7 C134 O26 172(2)
Fe8 Fe7 C134 O26 -131(2)
C136 Fe7 C135 O27 5(7)
C133 Fe7 C135 O27 93(7)
C134 Fe7 C135 O27 -84(7)
Sn4 Fe7 C135 O27 -176(100)
Fe8 Fe7 C135 O27 -174(100)
C135 Fe7 C136 O28 51(18)
C133 Fe7 C136 O28 -39(18)
C134 Fe7 C136 O28 142(18)
Sn4 Fe7 C136 O28 -127(18)
Fe8 Fe7 C136 O28 -129(18)
C139 Fe8 C137 O29 82(3)
C140 Fe8 C137 O29 -30(3)
C138 Fe8 C137 O29 -68(4)
Sn4 Fe8 C137 O29 178(100)
Fe7 Fe8 C137 O29 -126(3)
C139 Fe8 C138 O30 -81(2)
C140 Fe8 C138 O30 32(2)
C137 Fe8 C138 O30 69(3)
Sn4 Fe8 C138 O30 -176(100)
Fe7 Fe8 C138 O30 128(2)
C140 Fe8 C139 O31 29(12)
C138 Fe8 C139 O31 118(12)
C137 Fe8 C139 O31 -60(12)
Sn4 Fe8 C139 O31 -151(12)
Fe7 Fe8 C139 O31 -149(12)
C139 Fe8 C140 O32 17(18)
C138 Fe8 C140 O32 -74(18)
C137 Fe8 C140 O32 108(18)
Sn4 Fe8 C140 O32 -162(100)
Fe7 Fe8 C140 O32 -164(100)
